data_1564373
loop_
_publ_author_name
'Keener, Megan'
'Scopelliti, Rosario'
'Mazzanti, Marinella'

_publ_section_title
;
 Nitride Protonation and NH3 Binding versus N--H Bond Cleavage in Uranium
 Nitrides
;
_journal_name_full 'Chemical Science'
_journal_paper_doi 10.1039/D1SC03957A
_journal_year 2021
_chemical_formula_moiety 'C80 H179 N O26 Si6 U2'
_chemical_formula_sum 'C80 H179 N O26 Si6 U2'
_chemical_formula_weight 2215.83
_space_group_crystal_system monoclinic
_space_group_IT_number 15
_space_group_name_Hall '-C 2yc'
_space_group_name_H-M_alt 'C 1 2/c 1'
_atom_sites_solution_hydrogens geom
_atom_sites_solution_primary dual
_audit_creation_date 2021-05-26
_audit_creation_method
;
Olex2 1.3
(compiled 2020.11.12 svn.r5f609507 for OlexSys, GUI svn.r6272)
;
_audit_update_record
;
2021-07-16 deposited with the CCDC.	2021-08-13 downloaded from the CCDC.
;
_cell_angle_alpha 90
_cell_angle_beta 90.9900(19)
_cell_angle_gamma 90
_cell_formula_units_Z 8
_cell_length_a 25.5184(4)
_cell_length_b 14.0899(4)
_cell_length_c 61.6564(14)
_cell_measurement_reflns_used 11869
_cell_measurement_temperature 140.00(10)
_cell_measurement_theta_max 72.2510
_cell_measurement_theta_min 3.3920
_cell_volume 22165.4(9)
_computing_cell_refinement 'CrysAlisPro 1.171.41.108a (Rigaku OD, 2021)'
_computing_data_collection 'CrysAlisPro 1.171.41.108a (Rigaku OD, 2021)'
_computing_data_reduction 'CrysAlisPro 1.171.41.108a (Rigaku OD, 2021)'
_computing_molecular_graphics 'Olex2 1.3 (Dolomanov et al., 2009)'
_computing_publication_material 'Olex2 1.3 (Dolomanov et al., 2009)'
_computing_structure_refinement 'SHELXL 2018/3 (Sheldrick, 2015)'
_computing_structure_solution 'SHELXT  (Sheldrick, 2015)'
_diffrn_ambient_environment N~2~
_diffrn_ambient_temperature 140.00(10)
_diffrn_detector 'CCD plate'
_diffrn_detector_area_resol_mean 10.2665
_diffrn_detector_type Atlas
_diffrn_measured_fraction_theta_full 0.995
_diffrn_measured_fraction_theta_max 0.963
_diffrn_measurement_details
;
List of Runs (angles in degrees, time in seconds):

  # Type    Start    End  Width  t~exp~   \w     \q     \k     \f   Frames
#--------------------------------------------------------------------------
  1  \w    -72.00   5.00   0.50    8.00    --  -43.13 109.00 -70.00  154
  2  \w     46.00  71.00   0.50    8.00    --   43.13-109.00-166.00   50
  3  \w     76.00 102.00   0.50   32.00    --  103.80-109.00-166.00   52
  4  \w    123.00 149.00   0.50   32.00    --  103.80 109.00 -70.00   52
  5  \w    -67.00  27.00   0.50    8.00    --  -43.13  37.00  90.00  188
  6  \w     20.00  67.00   0.50    8.00    --   43.13 -37.00  60.00   94
  7  \w     14.00  39.00   0.50    8.00    --   43.13  80.00   3.74   50
  8  \w     28.00  99.00   0.50   32.00    --  103.80 -94.00-120.00  142
  9  \w     34.00  80.00   0.50   32.00    --  103.80 -61.00 -60.00   92
 10  \w    136.00 162.00   0.50   32.00    --  103.80  77.00-180.00   52
 11  \w     61.00  95.00   0.50   32.00    --  103.80-111.00 -60.00   68
 12  \w     79.00 163.00   0.50   32.00    --  103.80  45.00 120.00  168
 13  \w    119.00 177.00   0.50   32.00    --  103.80 111.00 -90.00  116
 14  \w     51.00 130.00   0.50   32.00    --  103.80 -61.00 -30.00  158
;
_diffrn_measurement_device 'four-circle diffractometer'
_diffrn_measurement_device_type 'SuperNova, Dual, Cu at home/near, Atlas'
_diffrn_measurement_method '\w scans'
_diffrn_orient_matrix_type 'CrysAlisPro convention (1999,Acta A55,543-557)'
_diffrn_orient_matrix_UB_11 -0.0037038000
_diffrn_orient_matrix_UB_12 -0.0514729000
_diffrn_orient_matrix_UB_13 -0.0220421000
_diffrn_orient_matrix_UB_21 0.0166431000
_diffrn_orient_matrix_UB_22 -0.0936716000
_diffrn_orient_matrix_UB_23 0.0110359000
_diffrn_orient_matrix_UB_31 -0.0578640000
_diffrn_orient_matrix_UB_32 -0.0234850000
_diffrn_orient_matrix_UB_33 0.0041259000
_diffrn_radiation_monochromator mirror
_diffrn_radiation_probe x-ray
_diffrn_radiation_type 'Cu K\a'
_diffrn_radiation_wavelength 1.54184
_diffrn_reflns_av_R_equivalents 0.0755
_diffrn_reflns_av_unetI/netI 0.1146
_diffrn_reflns_Laue_measured_fraction_full 0.995
_diffrn_reflns_Laue_measured_fraction_max 0.963
_diffrn_reflns_limit_h_max 22
_diffrn_reflns_limit_h_min -31
_diffrn_reflns_limit_k_max 16
_diffrn_reflns_limit_k_min -16
_diffrn_reflns_limit_l_max 76
_diffrn_reflns_limit_l_min -74
_diffrn_reflns_number 49968
_diffrn_reflns_point_group_measured_fraction_full 0.995
_diffrn_reflns_point_group_measured_fraction_max 0.963
_diffrn_reflns_theta_full 67.684
_diffrn_reflns_theta_max 72.903
_diffrn_reflns_theta_min 3.464
_diffrn_source 'micro-focus sealed X-ray tube'
_diffrn_source_type 'SuperNova (Cu) X-ray Source'
_exptl_absorpt_coefficient_mu 9.283
_exptl_absorpt_correction_T_max 0.731
_exptl_absorpt_correction_T_min 0.490
_exptl_absorpt_correction_type gaussian
_exptl_absorpt_process_details
;
CrysAlisPro 1.171.41.108a (Rigaku Oxford Diffraction, 2021)
Numerical absorption correction based on gaussian integration over
a multifaceted crystal model
Empirical absorption correction using spherical harmonics,
implemented in SCALE3 ABSPACK scaling algorithm.
;
_exptl_crystal_colour 'clear pale colourless'
_exptl_crystal_density_diffrn 1.328
_exptl_crystal_description irregular
_exptl_crystal_F_000 9136
_exptl_crystal_size_max 0.123
_exptl_crystal_size_mid 0.069
_exptl_crystal_size_min 0.059
_refine_diff_density_max 2.450
_refine_diff_density_min -1.176
_refine_diff_density_rms 0.177
_refine_ls_extinction_method none
_refine_ls_goodness_of_fit_ref 1.010
_refine_ls_hydrogen_treatment constr
_refine_ls_matrix_type full
_refine_ls_number_parameters 1272
_refine_ls_number_reflns 21305
_refine_ls_number_restraints 1474
_refine_ls_restrained_S_all 1.019
_refine_ls_R_factor_all 0.1012
_refine_ls_R_factor_gt 0.0565
_refine_ls_shift/su_max 0.003
_refine_ls_shift/su_mean 0.000
_refine_ls_structure_factor_coef Fsqd
_refine_ls_weighting_details 'w=1/[\s^2^(Fo^2^)+(0.0614P)^2^] where P=(Fo^2^+2Fc^2^)/3'
_refine_ls_weighting_scheme calc
_refine_ls_wR_factor_gt 0.1209
_refine_ls_wR_factor_ref 0.1387
_reflns_Friedel_coverage 0.000
_reflns_number_gt 14109
_reflns_number_total 21305
_reflns_threshold_expression 'I > 2\s(I)'
_cod_data_source_file d1sc03957a2.cif
_cod_data_source_block mk-303
_cod_original_cell_volume 22165.3(9)
_cod_database_code 1564373
_shelx_shelxl_version_number 2018/3
_chemical_oxdiff_formula 'C80 H179 N1 O26 Si6 U2'
_shelx_space_group_comment
;
The symmetry employed for this shelxl refinement is uniquely defined
by the following loop, which should always be used as a source of
symmetry information in preference to the above space-group names.
They are only intended as comments.
;
_reflns_odcompleteness_completeness 99.48
_reflns_odcompleteness_iscentric 1
_reflns_odcompleteness_theta 66.97
_olex2_refinement_description
;
1. Fixed Uiso
 At 1.2 times of:
  All C(H,H) groups, All C(H,H,H,H) groups, All N(H) groups
 At 1.5 times of:
  All C(H,H,H) groups
2. Restrained distances
 O103-C104 = O105-C106
 2.3 with sigma of 0.02
 O42-C43
 2.3 with sigma of 0.02
 O27-C33 \\sim O26-C33 \\sim O25-C29 \\sim O24-C25 \\sim O22-C21 \\sim O23-C21
 with sigma of 0.02
 O27-O25 \\sim O25-O23
 with sigma of 0.02
 O22-O26 \\sim O26-O24
 with sigma of 0.02
 Si2-O27 \\sim Si2-O26 \\sim Si2-O25 \\sim Si2-O24 \\sim Si2-O23 \\sim Si2-O22
 with sigma of 0.02
 C37-C33 \\sim C34-C33 \\sim C38-C33 \\sim C35-C33 \\sim C39-C33 \\sim C36-C33
\\sim C29-C32 \\sim C28-C25
 \\sim C27-C25 \\sim C29-C31 \\sim C26-C25 \\sim C30-C29
 with sigma of 0.02
 C37-C38 \\sim C38-C39
 with sigma of 0.02
 C32-C30 \\sim C30-C31
 with sigma of 0.02
 C28-C26 \\sim C26-C27
 with sigma of 0.02
 C34-C36 \\sim C36-C35
 with sigma of 0.02
 O105-C105 \\sim O104-C105 \\sim O107-C109 \\sim O106-C109 \\sim O102-C101
\\sim O103-C101
 with sigma of 0.02
 Si6-O106 \\sim Si6-O107 \\sim Si6-O102 \\sim Si6-O103 \\sim Si6-O104 \\sim
Si6-O105
 with sigma of 0.02
 O106-O102 \\sim O102-O104
 with sigma of 0.02
 O105-O103 \\sim O103-O107
 with sigma of 0.02
 O44-O42 \\sim O42-O46
 with sigma of 0.02
 O47-O43 \\sim O43-O45
 with sigma of 0.02
 O44-C45 \\sim O45-C45 \\sim O43-C41 \\sim O42-C41 \\sim O46-C49 \\sim O47-C49
 with sigma of 0.02
 Si3-O42 \\sim Si3-O43 \\sim Si3-O44 \\sim Si3-O45 \\sim Si3-O47 \\sim Si3-O46
 with sigma of 0.02
 C129-C128 \\sim C130-C128 \\sim C129-C131 \\sim C130-C131
 with sigma of 0.02
 C122-C121 \\sim C123-C121 \\sim C122-C125 \\sim C124-C123 \\sim C124-C126
\\sim C125-C126
 with sigma of 0.02
3. Uiso/Uaniso restraints and constraints
C121 \\sim C122 \\sim C123 \\sim C124 \\sim C125 \\sim C126: within 2A with
sigma of 0.02 and sigma for terminal atoms of 0.04 within 2A
4. Rigid body (RIGU) restrains
 All non-hydrogen atoms
 with sigma for 1-2 distances of 0.001 and sigma for 1-3 distances of 0.001
5. Others
 Sof(O23)=Sof(O25)=Sof(O27)=Sof(C29)=Sof(C30)=Sof(H30A)=Sof(H30B)=Sof(H30C)=
 Sof(C31)=Sof(H31A)=Sof(H31B)=Sof(H31C)=Sof(C32)=Sof(H32A)=Sof(H32B)=Sof(H32C)=
 Sof(C37)=Sof(H37A)=Sof(H37B)=Sof(H37C)=Sof(C38)=Sof(H38A)=Sof(H38B)=Sof(H38C)=
 Sof(C39)=Sof(H39A)=Sof(H39B)=Sof(H39C)=1-FVAR(1)
 Sof(O22)=Sof(O24)=Sof(O26)=Sof(C25)=Sof(C26)=Sof(H26A)=Sof(H26B)=Sof(H26C)=
 Sof(C27)=Sof(H27A)=Sof(H27B)=Sof(H27C)=Sof(C28)=Sof(H28A)=Sof(H28B)=Sof(H28C)=
 Sof(C34)=Sof(H34A)=Sof(H34B)=Sof(H34C)=Sof(C35)=Sof(H35A)=Sof(H35B)=Sof(H35C)=
 Sof(C36)=Sof(H36A)=Sof(H36B)=Sof(H36C)=FVAR(1)
 Sof(H12F)=Sof(H12G)=Sof(C122)=Sof(H12H)=Sof(H12I)=Sof(C125)=Sof(H12N)=
 Sof(H12O)=Sof(H12R)=Sof(H12S)=1-FVAR(2)
 Sof(H12D)=Sof(H12E)=Sof(C123)=Sof(H12J)=Sof(H12K)=Sof(C124)=Sof(H12L)=
 Sof(H12M)=Sof(H12P)=Sof(H12Q)=FVAR(2)
 Sof(H12X)=Sof(H12Y)=Sof(C130)=Sof(H13A)=Sof(H13B)=Sof(H13E)=Sof(H13F)=1-FVAR(3)
 Sof(H12V)=Sof(H12W)=Sof(C129)=Sof(H12Z)=Sof(H)=Sof(H13C)=Sof(H13D)=FVAR(3)
 Sof(O103)=Sof(O105)=Sof(O107)=1-FVAR(4)
 Sof(O102)=Sof(O104)=Sof(O106)=FVAR(4)
 Sof(O42)=Sof(O44)=Sof(O46)=1-FVAR(5)
 Sof(O43)=Sof(O45)=Sof(O47)=FVAR(5)
6.a Secondary CH2 refined with riding coordinates:
 C121(H12F,H12G), C121(H12D,H12E), C122(H12H,H12I), C123(H12J,H12K), C124(H12L,
 H12M), C125(H12N,H12O), C126(H12P,H12Q), C126(H12R,H12S), C127(H12T,H12U),
 C128(H12V,H12W), C128(H12X,H12Y), C129(H12Z,H), C130(H13A,H13B), C131(H13C,
 H13D), C131(H13E,H13F)
6.b Aromatic/amide H refined with riding coordinates:
 N1(H1)
6.c Idealised Me refined as rotating group:
 C2(H2A,H2B,H2C), C3(H3A,H3B,H3C), C4(H4A,H4B,H4C), C6(H6A,H6B,H6C), C7(H7A,
 H7B,H7C), C8(H8A,H8B,H8C), C10(H10A,H10B,H10C), C11(H11A,H11B,H11C), C12(H12A,
 H12B,H12C), C22(H22A,H22B,H22C), C23(H23A,H23B,H23C), C24(H24A,H24B,H24C),
 C26(H26A,H26B,H26C), C27(H27A,H27B,H27C), C28(H28A,H28B,H28C), C30(H30A,H30B,
 H30C), C31(H31A,H31B,H31C), C32(H32A,H32B,H32C), C34(H34A,H34B,H34C), C35(H35A,
 H35B,H35C), C36(H36A,H36B,H36C), C37(H37A,H37B,H37C), C38(H38A,H38B,H38C),
 C39(H39A,H39B,H39C), C42(H42A,H42B,H42C), C43(H43A,H43B,H43C), C44(H44A,H44B,
 H44C), C46(H46A,H46B,H46C), C47(H47A,H47B,H47C), C48(H48A,H48B,H48C), C50(H50A,
 H50B,H50C), C51(H51A,H51B,H51C), C52(H52A,H52B,H52C), C62(H62A,H62B,H62C),
 C63(H63A,H63B,H63C), C64(H64A,H64B,H64C), C66(H66A,H66B,H66C), C67(H67A,H67B,
 H67C), C68(H68A,H68B,H68C), C70(H70A,H70B,H70C), C71(H71A,H71B,H71C), C72(H72A,
 H72B,H72C), C82(H82A,H82B,H82C), C83(H83A,H83B,H83C), C84(H84A,H84B,H84C),
 C86(H86A,H86B,H86C), C87(H87A,H87B,H87C), C88(H88A,H88B,H88C), C90(H90A,H90B,
 H90C), C91(H91A,H91B,H91C), C92(H92A,H92B,H92C), C102(H10D,H10E,H10F),
 C103(H10G,H10H,H10I), C104(H10J,H10K,H10L), C106(H10M,H10N,H10O), C107(H10P,
 H10Q,H10R), C108(H10S,H10T,H10U), C110(H11D,H11E,H11F), C111(H11G,H11H,H11I),
 C112(H11J,H11K,H11L)
;
_smtbx_masks_special_details
;
A solvent mask was calculated and 308 electrons were 
found in a volume of 1588\%A^3^ in 3 voids per unit cell. 
This is consistent with the presence of 
0.45[C4H8O], 0.5[C4H8O] per Asymmetric Unit 
which account for 304 electrons 
per unit cell.
;
_smtbx_masks_void_probe_radius 1.2
_smtbx_masks_void_truncation_radius 1.2
_olex2_date_sample_data_collection 2021-05-19
_olex2_submission_special_instructions 'No special instructions were received'
_oxdiff_exptl_absorpt_empirical_details
;
Empirical correction (ABSPACK) includes:
- Absorption correction using spherical harmonics
- Frame scaling
- Detector area scaling
- B-factor correction
;
_oxdiff_exptl_absorpt_empirical_full_max 3.547
_oxdiff_exptl_absorpt_empirical_full_min 0.299

loop_
_space_group_symop_operation_xyz
'x, y, z'
'-x, y, -z+1/2'
'x+1/2, y+1/2, z'
'-x+1/2, y+1/2, -z+1/2'
'-x, -y, -z'
'x, -y, z-1/2'
'-x+1/2, -y+1/2, -z'
'x+1/2, -y+1/2, z-1/2'

loop_
_atom_site_label
_atom_site_type_symbol
_atom_site_fract_x
_atom_site_fract_y
_atom_site_fract_z
_atom_site_U_iso_or_equiv
_atom_site_adp_type
_atom_site_occupancy
_atom_site_site_symmetry_order
_atom_site_calc_flag
_atom_site_refinement_flags_posn
_atom_site_refinement_flags_adp
_atom_site_refinement_flags_occupancy
_atom_site_disorder_assembly
_atom_site_disorder_group
U1 U 0.64153(2) 0.45473(2) 0.34553(2) 0.02245(8) Uani 1 1 d . . . . .
U2 U 0.67508(2) 0.40203(2) 0.40512(2) 0.02011(8) Uani 1 1 d . . . . .
Si1 Si 0.74061(9) 0.5871(2) 0.31248(4) 0.0316(6) Uani 1 1 d . . . . .
Si2 Si 0.62142(10) 0.2477(2) 0.30862(4) 0.0370(6) Uani 1 1 d D . . . .
Si3 Si 0.51782(9) 0.5879(2) 0.33585(4) 0.0348(6) Uani 1 1 d D . . . .
Si4 Si 0.58649(8) 0.5042(2) 0.44708(4) 0.0261(5) Uani 1 1 d . . . . .
Si5 Si 0.68404(8) 0.14483(19) 0.42127(4) 0.0252(5) Uani 1 1 d . . . . .
Si6 Si 0.80504(8) 0.4986(2) 0.42574(4) 0.0282(5) Uani 1 1 d D . . . .
O1 O 0.6983(2) 0.5350(5) 0.32750(10) 0.0336(13) Uani 1 1 d . . . . .
O2 O 0.7590(2) 0.6803(5) 0.32609(11) 0.0426(14) Uani 1 1 d . . . . .
O3 O 0.7928(2) 0.5239(5) 0.30913(12) 0.0453(15) Uani 1 1 d . . . . .
O4 O 0.7187(2) 0.6146(6) 0.28870(11) 0.0456(16) Uani 1 1 d . . . . .
O21 O 0.6294(2) 0.3381(5) 0.32398(11) 0.0380(13) Uani 1 1 d . . . . .
O22 O 0.6644(5) 0.1714(9) 0.3162(2) 0.044(2) Uani 0.545(10) 1 d D . P A 1
O23 O 0.6734(6) 0.1863(10) 0.3084(3) 0.054(3) Uani 0.455(10) 1 d D . P A 2
O24 O 0.6413(5) 0.2784(10) 0.28354(16) 0.046(3) Uani 0.545(10) 1 d D . P A 1
O25 O 0.5969(6) 0.2578(15) 0.2854(2) 0.065(4) Uani 0.455(10) 1 d D . P A 2
O26 O 0.5633(4) 0.2081(10) 0.30565(19) 0.050(3) Uani 0.545(10) 1 d D . P A 1
O27 O 0.5770(4) 0.1806(11) 0.3215(3) 0.049(3) Uani 0.455(10) 1 d D . P A 2
O41 O 0.5722(2) 0.5377(5) 0.33913(10) 0.0412(14) Uani 1 1 d . . . . .
O42 O 0.5460(8) 0.6841(9) 0.3426(3) 0.055(3) Uani 0.299(12) 1 d D . P B 2
O43 O 0.5067(4) 0.6920(7) 0.34447(17) 0.054(2) Uani 0.701(12) 1 d D . P B 1
O44 O 0.4689(7) 0.581(2) 0.3511(3) 0.055(4) Uani 0.299(12) 1 d D . P B 2
O45 O 0.4735(4) 0.5206(8) 0.34845(15) 0.0455(19) Uani 0.701(12) 1 d D . P B 1
O46 O 0.4991(9) 0.606(2) 0.3112(3) 0.049(4) Uani 0.299(12) 1 d D . P B 2
O47 O 0.5019(4) 0.5763(10) 0.31075(15) 0.050(3) Uani 0.701(12) 1 d D . P B 1
O61 O 0.6232(2) 0.4539(5) 0.42939(10) 0.0279(11) Uani 1 1 d . . . . .
O62 O 0.5240(2) 0.4859(5) 0.44281(11) 0.0408(14) Uani 1 1 d . . . . .
O63 O 0.5943(2) 0.6178(5) 0.44388(12) 0.0435(14) Uani 1 1 d . . . . .
O64 O 0.5978(2) 0.4692(6) 0.47142(11) 0.0446(15) Uani 1 1 d . . . . .
O81 O 0.68004(19) 0.2535(5) 0.41388(10) 0.0287(11) Uani 1 1 d . . . . .
O82 O 0.6305(2) 0.0856(5) 0.41704(11) 0.0343(13) Uani 1 1 d . . . . .
O83 O 0.6965(2) 0.1324(5) 0.44683(10) 0.0364(13) Uani 1 1 d . . . . .
O84 O 0.7326(2) 0.0990(5) 0.40820(11) 0.0345(12) Uani 1 1 d . . . . .
O101 O 0.74883(19) 0.4612(5) 0.41733(10) 0.0320(13) Uani 1 1 d . . . . .
O102 O 0.7989(4) 0.6022(7) 0.43619(15) 0.0401(18) Uani 0.679(9) 1 d D . P C 1
O103 O 0.8098(7) 0.5570(12) 0.4464(2) 0.047(3) Uani 0.321(9) 1 d D . P C 2
O104 O 0.8320(3) 0.4316(6) 0.44393(14) 0.0334(17) Uani 0.679(9) 1 d D . P C 1
O105 O 0.8458(6) 0.4179(10) 0.4282(3) 0.049(3) Uani 0.321(9) 1 d D . P C 2
O106 O 0.8390(3) 0.5124(9) 0.40432(14) 0.0401(19) Uani 0.679(9) 1 d D . P C 1
O107 O 0.8322(6) 0.5656(18) 0.4079(3) 0.051(3) Uani 0.321(9) 1 d D . P C 2
O121 O 0.6791(2) 0.5585(5) 0.37954(10) 0.0308(10) Uani 1 1 d . . . . .
O122 O 0.7267(2) 0.3727(5) 0.36632(11) 0.0370(11) Uani 1 1 d . . . . .
N1 N 0.6190(2) 0.3905(5) 0.37733(11) 0.0251(13) Uani 1 1 d . . . . .
H1 H 0.588721 0.361413 0.378746 0.030 Uiso 1 1 calc R U . . .
C1 C 0.8054(4) 0.7390(10) 0.32528(19) 0.054(2) Uani 1 1 d . . . . .
C2 C 0.7941(6) 0.8297(11) 0.3361(3) 0.101(4) Uani 1 1 d . . . . .
H2A H 0.761288 0.856063 0.330214 0.151 Uiso 1 1 calc R U . . .
H2B H 0.822758 0.874371 0.333677 0.151 Uiso 1 1 calc R U . . .
H2C H 0.790548 0.818811 0.351745 0.151 Uiso 1 1 calc R U . . .
C3 C 0.8488(5) 0.6878(13) 0.3377(3) 0.098(4) Uani 1 1 d . . . . .
H3A H 0.835707 0.666754 0.351780 0.147 Uiso 1 1 calc R U . . .
H3B H 0.878502 0.730932 0.340045 0.147 Uiso 1 1 calc R U . . .
H3C H 0.860239 0.632527 0.329384 0.147 Uiso 1 1 calc R U . . .
C4 C 0.8215(5) 0.7563(10) 0.3022(2) 0.067(3) Uani 1 1 d . . . . .
H4A H 0.823425 0.695640 0.294473 0.100 Uiso 1 1 calc R U . . .
H4B H 0.855966 0.787138 0.302133 0.100 Uiso 1 1 calc R U . . .
H4C H 0.795679 0.797461 0.294938 0.100 Uiso 1 1 calc R U . . .
C5 C 0.8089(5) 0.4527(10) 0.2944(2) 0.067(2) Uani 1 1 d . . . . .
C6 C 0.8624(6) 0.4194(12) 0.3031(3) 0.094(4) Uani 1 1 d . . . . .
H6A H 0.877287 0.373448 0.292933 0.141 Uiso 1 1 calc R U . . .
H6B H 0.858202 0.389281 0.317255 0.141 Uiso 1 1 calc R U . . .
H6C H 0.885984 0.473967 0.304531 0.141 Uiso 1 1 calc R U . . .
C7 C 0.8117(6) 0.4898(13) 0.2720(2) 0.095(4) Uani 1 1 d . . . . .
H7A H 0.837407 0.541443 0.271561 0.143 Uiso 1 1 calc R U . . .
H7B H 0.777243 0.513710 0.267435 0.143 Uiso 1 1 calc R U . . .
H7C H 0.822449 0.438747 0.262255 0.143 Uiso 1 1 calc R U . . .
C8 C 0.7722(7) 0.3727(12) 0.2955(3) 0.103(4) Uani 1 1 d . . . . .
H8A H 0.784648 0.320851 0.286312 0.155 Uiso 1 1 calc R U . . .
H8B H 0.737472 0.393259 0.290307 0.155 Uiso 1 1 calc R U . . .
H8C H 0.769956 0.350711 0.310500 0.155 Uiso 1 1 calc R U . . .
C9 C 0.6753(4) 0.6695(10) 0.2802(2) 0.055(2) Uani 1 1 d . . . . .
C10 C 0.6836(6) 0.6725(15) 0.2564(2) 0.110(5) Uani 1 1 d . . . . .
H10A H 0.682168 0.607919 0.250508 0.166 Uiso 1 1 calc R U . . .
H10B H 0.717895 0.700502 0.253499 0.166 Uiso 1 1 calc R U . . .
H10C H 0.656060 0.711121 0.249447 0.166 Uiso 1 1 calc R U . . .
C11 C 0.6243(5) 0.6194(11) 0.2849(3) 0.084(4) Uani 1 1 d . . . . .
H11A H 0.595648 0.649783 0.276684 0.125 Uiso 1 1 calc R U . . .
H11B H 0.617241 0.623428 0.300451 0.125 Uiso 1 1 calc R U . . .
H11C H 0.626894 0.552647 0.280618 0.125 Uiso 1 1 calc R U . . .
C12 C 0.6744(5) 0.7653(11) 0.2895(3) 0.094(4) Uani 1 1 d . . . . .
H12A H 0.706819 0.798594 0.285986 0.140 Uiso 1 1 calc R U . . .
H12B H 0.671368 0.760886 0.305334 0.140 Uiso 1 1 calc R U . . .
H12C H 0.644291 0.800408 0.283540 0.140 Uiso 1 1 calc R U . . .
C21 C 0.6869(5) 0.0888(8) 0.3068(2) 0.056(2) Uani 1 1 d D . . . .
C22 C 0.7405(6) 0.0994(11) 0.2988(3) 0.101(4) Uani 1 1 d . . . . .
H22A H 0.762344 0.129968 0.310051 0.152 Uiso 1 1 calc R U . . .
H22B H 0.739979 0.138676 0.285724 0.152 Uiso 1 1 calc R U . . .
H22C H 0.754859 0.036761 0.295492 0.152 Uiso 1 1 calc R U . . .
C23 C 0.6854(7) 0.0254(12) 0.3257(3) 0.103(4) Uani 1 1 d . . . . .
H23A H 0.699779 -0.036765 0.321863 0.155 Uiso 1 1 calc R U . . .
H23B H 0.649117 0.017845 0.330356 0.155 Uiso 1 1 calc R U . . .
H23C H 0.706442 0.052809 0.337629 0.155 Uiso 1 1 calc R U . . .
C24 C 0.6515(7) 0.0453(12) 0.2895(3) 0.104(5) Uani 1 1 d . . . . .
H24A H 0.649672 0.087252 0.276883 0.157 Uiso 1 1 calc R U . . .
H24B H 0.616308 0.036770 0.295352 0.157 Uiso 1 1 calc R U . . .
H24C H 0.665586 -0.016523 0.285238 0.157 Uiso 1 1 calc R U . . .
C25 C 0.6141(8) 0.3154(14) 0.2649(3) 0.051(4) Uani 0.545(10) 1 d D . P A 1
C26 C 0.6538(9) 0.3683(18) 0.2510(4) 0.069(5) Uani 0.545(10) 1 d D . P A 1
H26A H 0.684044 0.327242 0.248496 0.104 Uiso 0.545(10) 1 calc R U P A 1
H26B H 0.665354 0.425885 0.258645 0.104 Uiso 0.545(10) 1 calc R U P A 1
H26C H 0.637325 0.385639 0.237124 0.104 Uiso 0.545(10) 1 calc R U P A 1
C27 C 0.5918(15) 0.230(2) 0.2529(4) 0.072(7) Uani 0.545(10) 1 d D . P A 1
H27A H 0.578926 0.249531 0.238497 0.108 Uiso 0.545(10) 1 calc R U P A 1
H27B H 0.562908 0.202786 0.261090 0.108 Uiso 0.545(10) 1 calc R U P A 1
H27C H 0.619367 0.181947 0.251239 0.108 Uiso 0.545(10) 1 calc R U P A 1
C28 C 0.5709(11) 0.382(2) 0.2722(4) 0.057(5) Uani 0.545(10) 1 d D . P A 1
H28A H 0.583805 0.420842 0.284373 0.085 Uiso 0.545(10) 1 calc R U P A 1
H28B H 0.540593 0.344875 0.276815 0.085 Uiso 0.545(10) 1 calc R U P A 1
H28C H 0.560376 0.423617 0.260137 0.085 Uiso 0.545(10) 1 calc R U P A 1
C29 C 0.6014(9) 0.312(2) 0.2661(4) 0.069(6) Uani 0.455(10) 1 d D . P A 2
C30 C 0.6584(9) 0.342(2) 0.2667(6) 0.095(9) Uani 0.455(10) 1 d D . P A 2
H30A H 0.680753 0.286907 0.264408 0.143 Uiso 0.455(10) 1 calc R U P A 2
H30B H 0.666889 0.370780 0.280844 0.143 Uiso 0.455(10) 1 calc R U P A 2
H30C H 0.664376 0.389131 0.255233 0.143 Uiso 0.455(10) 1 calc R U P A 2
C31 C 0.586(2) 0.248(3) 0.2473(5) 0.083(9) Uani 0.455(10) 1 d D . P A 2
H31A H 0.585087 0.285327 0.233886 0.124 Uiso 0.455(10) 1 calc R U P A 2
H31B H 0.551793 0.220346 0.249877 0.124 Uiso 0.455(10) 1 calc R U P A 2
H31C H 0.612350 0.197424 0.246035 0.124 Uiso 0.455(10) 1 calc R U P A 2
C32 C 0.5624(15) 0.393(4) 0.2665(7) 0.087(8) Uani 0.455(10) 1 d D . P A 2
H32A H 0.564877 0.425753 0.280561 0.130 Uiso 0.455(10) 1 calc R U P A 2
H32B H 0.526853 0.368296 0.264361 0.130 Uiso 0.455(10) 1 calc R U P A 2
H32C H 0.570228 0.438311 0.254898 0.130 Uiso 0.455(10) 1 calc R U P A 2
C33 C 0.5211(3) 0.1891(8) 0.32038(16) 0.051(2) Uani 1 1 d D . . . .
C34 C 0.5160(7) 0.2626(16) 0.3380(3) 0.054(5) Uani 0.545(10) 1 d D . P A 1
H34A H 0.481575 0.256540 0.344695 0.081 Uiso 0.545(10) 1 calc R U P A 1
H34B H 0.519370 0.326183 0.331707 0.081 Uiso 0.545(10) 1 calc R U P A 1
H34C H 0.543563 0.252971 0.349013 0.081 Uiso 0.545(10) 1 calc R U P A 1
C35 C 0.5266(11) 0.0883(13) 0.3282(4) 0.077(5) Uani 0.545(10) 1 d D . P A 1
H35A H 0.560014 0.081016 0.336104 0.115 Uiso 0.545(10) 1 calc R U P A 1
H35B H 0.525762 0.045157 0.315719 0.115 Uiso 0.545(10) 1 calc R U P A 1
H35C H 0.497667 0.073043 0.337832 0.115 Uiso 0.545(10) 1 calc R U P A 1
C36 C 0.4779(8) 0.1971(16) 0.3032(4) 0.062(5) Uani 0.545(10) 1 d D . P A 1
H36A H 0.444928 0.214635 0.310027 0.093 Uiso 0.545(10) 1 calc R U P A 1
H36B H 0.473585 0.135870 0.295772 0.093 Uiso 0.545(10) 1 calc R U P A 1
H36C H 0.487289 0.245754 0.292558 0.093 Uiso 0.545(10) 1 calc R U P A 1
C37 C 0.5015(12) 0.2866(15) 0.3270(6) 0.076(7) Uani 0.455(10) 1 d D . P A 2
H37A H 0.466246 0.280778 0.332942 0.114 Uiso 0.455(10) 1 calc R U P A 2
H37B H 0.500265 0.328344 0.314281 0.114 Uiso 0.455(10) 1 calc R U P A 2
H37C H 0.525232 0.313552 0.338029 0.114 Uiso 0.455(10) 1 calc R U P A 2
C38 C 0.5034(10) 0.1307(19) 0.3399(4) 0.083(7) Uani 0.455(10) 1 d D . P A 2
H38A H 0.534197 0.103540 0.347374 0.125 Uiso 0.455(10) 1 calc R U P A 2
H38B H 0.480211 0.079496 0.334971 0.125 Uiso 0.455(10) 1 calc R U P A 2
H38C H 0.484618 0.171888 0.349989 0.125 Uiso 0.455(10) 1 calc R U P A 2
C39 C 0.4932(12) 0.136(3) 0.3023(5) 0.100(9) Uani 0.455(10) 1 d D . P A 2
H39A H 0.456536 0.125426 0.306175 0.149 Uiso 0.455(10) 1 calc R U P A 2
H39B H 0.510358 0.074303 0.300146 0.149 Uiso 0.455(10) 1 calc R U P A 2
H39C H 0.494580 0.172801 0.288879 0.149 Uiso 0.455(10) 1 calc R U P A 2
C41 C 0.5299(5) 0.7848(8) 0.3404(2) 0.070(2) Uani 1 1 d D . . . .
C42 C 0.5344(6) 0.8069(12) 0.3160(3) 0.094(4) Uani 1 1 d . . . . .
H42A H 0.553080 0.755098 0.308817 0.140 Uiso 1 1 calc R U . . .
H42B H 0.553831 0.866306 0.314090 0.140 Uiso 1 1 calc R U . . .
H42C H 0.499295 0.813357 0.309462 0.140 Uiso 1 1 calc R U . . .
C43 C 0.5817(7) 0.8151(11) 0.3513(3) 0.118(5) Uani 1 1 d D . . . .
H43A H 0.602278 0.758645 0.355172 0.177 Uiso 1 1 calc R U . . .
H43B H 0.574403 0.851470 0.364495 0.177 Uiso 1 1 calc R U . . .
H43C H 0.601599 0.854682 0.341312 0.177 Uiso 1 1 calc R U . . .
C44 C 0.4895(7) 0.8424(11) 0.3501(3) 0.109(5) Uani 1 1 d . . . . .
H44A H 0.457742 0.840459 0.340987 0.164 Uiso 1 1 calc R U . . .
H44B H 0.501821 0.908113 0.351399 0.164 Uiso 1 1 calc R U . . .
H44C H 0.481710 0.817678 0.364572 0.164 Uiso 1 1 calc R U . . .
C45 C 0.4554(4) 0.5286(10) 0.37067(16) 0.052(2) Uani 1 1 d D . . . .
C46 C 0.4138(4) 0.6017(11) 0.3745(2) 0.076(3) Uani 1 1 d . . . . .
H46A H 0.383167 0.588249 0.365182 0.114 Uiso 1 1 calc R U . . .
H46B H 0.427473 0.664858 0.371071 0.114 Uiso 1 1 calc R U . . .
H46C H 0.403523 0.599849 0.389735 0.114 Uiso 1 1 calc R U . . .
C47 C 0.4344(5) 0.4292(10) 0.3743(2) 0.072(3) Uani 1 1 d . . . . .
H47A H 0.421388 0.423863 0.389083 0.108 Uiso 1 1 calc R U . . .
H47B H 0.462526 0.382917 0.372163 0.108 Uiso 1 1 calc R U . . .
H47C H 0.405715 0.416580 0.363894 0.108 Uiso 1 1 calc R U . . .
C48 C 0.5017(4) 0.5468(10) 0.38631(17) 0.057(3) Uani 1 1 d . . . . .
H48A H 0.514159 0.612105 0.384482 0.086 Uiso 1 1 calc R U . . .
H48B H 0.530138 0.502453 0.383157 0.086 Uiso 1 1 calc R U . . .
H48C H 0.490392 0.537659 0.401269 0.086 Uiso 1 1 calc R U . . .
C49 C 0.4528(4) 0.5732(10) 0.29894(18) 0.054(2) Uani 1 1 d D . . . .
C50 C 0.4660(5) 0.6003(11) 0.27604(18) 0.066(3) Uani 1 1 d . . . . .
H50A H 0.490910 0.554329 0.270205 0.100 Uiso 1 1 calc R U . . .
H50B H 0.481791 0.663751 0.275986 0.100 Uiso 1 1 calc R U . . .
H50C H 0.434003 0.600545 0.267043 0.100 Uiso 1 1 calc R U . . .
C51 C 0.4319(6) 0.4723(11) 0.3000(3) 0.089(4) Uani 1 1 d . . . . .
H51A H 0.397780 0.469021 0.292563 0.134 Uiso 1 1 calc R U . . .
H51B H 0.428079 0.453745 0.315236 0.134 Uiso 1 1 calc R U . . .
H51C H 0.456516 0.429172 0.292997 0.134 Uiso 1 1 calc R U . . .
C52 C 0.4121(4) 0.6402(11) 0.3080(2) 0.070(3) Uani 1 1 d . . . . .
H52A H 0.422462 0.705948 0.305153 0.105 Uiso 1 1 calc R U . . .
H52B H 0.409666 0.630471 0.323720 0.105 Uiso 1 1 calc R U . . .
H52C H 0.378010 0.627505 0.301097 0.105 Uiso 1 1 calc R U . . .
C61 C 0.4893(4) 0.4084(9) 0.4473(2) 0.050(2) Uani 1 1 d . . . . .
C62 C 0.5039(4) 0.3292(10) 0.4324(2) 0.069(3) Uani 1 1 d . . . . .
H62A H 0.477779 0.278444 0.433272 0.103 Uiso 1 1 calc R U . . .
H62B H 0.538423 0.304435 0.436645 0.103 Uiso 1 1 calc R U . . .
H62C H 0.505000 0.353022 0.417455 0.103 Uiso 1 1 calc R U . . .
C63 C 0.4359(4) 0.4480(9) 0.4414(2) 0.057(3) Uani 1 1 d . . . . .
H63A H 0.436962 0.477354 0.426998 0.085 Uiso 1 1 calc R U . . .
H63B H 0.425949 0.495716 0.452125 0.085 Uiso 1 1 calc R U . . .
H63C H 0.410021 0.396505 0.441229 0.085 Uiso 1 1 calc R U . . .
C64 C 0.4895(5) 0.3790(11) 0.4709(2) 0.071(3) Uani 1 1 d . . . . .
H64A H 0.461562 0.332564 0.473272 0.106 Uiso 1 1 calc R U . . .
H64B H 0.483564 0.434927 0.480032 0.106 Uiso 1 1 calc R U . . .
H64C H 0.523430 0.350628 0.474802 0.106 Uiso 1 1 calc R U . . .
C65 C 0.5630(4) 0.6977(8) 0.44926(18) 0.0432(18) Uani 1 1 d . . . . .
C66 C 0.5281(4) 0.7252(9) 0.4306(2) 0.054(2) Uani 1 1 d . . . . .
H66A H 0.510589 0.785265 0.433819 0.081 Uiso 1 1 calc R U . . .
H66B H 0.501770 0.675584 0.428086 0.081 Uiso 1 1 calc R U . . .
H66C H 0.549177 0.732673 0.417534 0.081 Uiso 1 1 calc R U . . .
C67 C 0.6020(4) 0.7758(8) 0.4542(2) 0.056(3) Uani 1 1 d . . . . .
H67A H 0.623167 0.787810 0.441363 0.084 Uiso 1 1 calc R U . . .
H67B H 0.624964 0.756421 0.466309 0.084 Uiso 1 1 calc R U . . .
H67C H 0.583249 0.833869 0.458108 0.084 Uiso 1 1 calc R U . . .
C68 C 0.5306(4) 0.6790(9) 0.4697(2) 0.056(3) Uani 1 1 d . . . . .
H68A H 0.512756 0.737517 0.473918 0.084 Uiso 1 1 calc R U . . .
H68B H 0.553923 0.657974 0.481498 0.084 Uiso 1 1 calc R U . . .
H68C H 0.504521 0.629588 0.466527 0.084 Uiso 1 1 calc R U . . .
C69 C 0.6418(4) 0.4651(9) 0.48608(18) 0.046(2) Uani 1 1 d . . . . .
C70 C 0.6888(4) 0.4269(9) 0.47367(19) 0.050(2) Uani 1 1 d . . . . .
H70A H 0.679376 0.366443 0.466779 0.075 Uiso 1 1 calc R U . . .
H70B H 0.718361 0.417113 0.483772 0.075 Uiso 1 1 calc R U . . .
H70C H 0.698716 0.472758 0.462514 0.075 Uiso 1 1 calc R U . . .
C71 C 0.6527(4) 0.5588(9) 0.4963(2) 0.057(3) Uani 1 1 d . . . . .
H71A H 0.655896 0.607160 0.484946 0.085 Uiso 1 1 calc R U . . .
H71B H 0.685472 0.555360 0.504748 0.085 Uiso 1 1 calc R U . . .
H71C H 0.623878 0.575720 0.505848 0.085 Uiso 1 1 calc R U . . .
C72 C 0.6270(5) 0.3939(10) 0.50342(19) 0.061(3) Uani 1 1 d . . . . .
H72A H 0.592145 0.409242 0.508866 0.091 Uiso 1 1 calc R U . . .
H72B H 0.652717 0.396684 0.515396 0.091 Uiso 1 1 calc R U . . .
H72C H 0.626599 0.329902 0.497210 0.091 Uiso 1 1 calc R U . . .
C81 C 0.5952(3) 0.0709(9) 0.39890(18) 0.0446(19) Uani 1 1 d . . . . .
C82 C 0.6250(4) 0.0608(11) 0.3789(2) 0.071(3) Uani 1 1 d . . . . .
H82A H 0.636646 0.123511 0.374053 0.107 Uiso 1 1 calc R U . . .
H82B H 0.602717 0.031908 0.367617 0.107 Uiso 1 1 calc R U . . .
H82C H 0.655639 0.020337 0.381674 0.107 Uiso 1 1 calc R U . . .
C83 C 0.5574(4) 0.1542(9) 0.3981(2) 0.060(3) Uani 1 1 d . . . . .
H83A H 0.543906 0.165993 0.412617 0.090 Uiso 1 1 calc R U . . .
H83B H 0.528143 0.139415 0.388127 0.090 Uiso 1 1 calc R U . . .
H83C H 0.575708 0.210802 0.392954 0.090 Uiso 1 1 calc R U . . .
C84 C 0.5651(4) -0.0194(9) 0.4044(2) 0.056(3) Uani 1 1 d . . . . .
H84A H 0.589449 -0.073220 0.405049 0.084 Uiso 1 1 calc R U . . .
H84B H 0.538134 -0.031150 0.393265 0.084 Uiso 1 1 calc R U . . .
H84C H 0.548557 -0.011784 0.418549 0.084 Uiso 1 1 calc R U . . .
C85 C 0.6639(4) 0.1166(9) 0.46538(17) 0.0444(19) Uani 1 1 d . . . . .
C86 C 0.6150(4) 0.1787(9) 0.46367(18) 0.051(2) Uani 1 1 d . . . . .
H86A H 0.625200 0.243924 0.460159 0.076 Uiso 1 1 calc R U . . .
H86B H 0.596788 0.178044 0.477529 0.076 Uiso 1 1 calc R U . . .
H86C H 0.591624 0.154116 0.452209 0.076 Uiso 1 1 calc R U . . .
C87 C 0.6487(5) 0.0136(9) 0.4668(2) 0.058(3) Uani 1 1 d . . . . .
H87A H 0.626183 -0.003017 0.454332 0.088 Uiso 1 1 calc R U . . .
H87B H 0.629782 0.002544 0.480239 0.088 Uiso 1 1 calc R U . . .
H87C H 0.680389 -0.025768 0.466699 0.088 Uiso 1 1 calc R U . . .
C88 C 0.6977(4) 0.1474(10) 0.48460(18) 0.059(3) Uani 1 1 d . . . . .
H88A H 0.729595 0.108659 0.485249 0.089 Uiso 1 1 calc R U . . .
H88B H 0.678152 0.139038 0.498008 0.089 Uiso 1 1 calc R U . . .
H88C H 0.707218 0.214354 0.482959 0.089 Uiso 1 1 calc R U . . .
C89 C 0.7592(4) 0.0092(8) 0.4104(2) 0.049(2) Uani 1 1 d . . . . .
C90 C 0.7814(4) -0.0142(9) 0.3890(2) 0.064(3) Uani 1 1 d . . . . .
H90A H 0.753012 -0.018529 0.378124 0.096 Uiso 1 1 calc R U . . .
H90B H 0.799827 -0.075124 0.389909 0.096 Uiso 1 1 calc R U . . .
H90C H 0.806028 0.035605 0.384774 0.096 Uiso 1 1 calc R U . . .
C91 C 0.8022(4) 0.0206(9) 0.4274(3) 0.069(3) Uani 1 1 d . . . . .
H91A H 0.825604 0.072325 0.423143 0.104 Uiso 1 1 calc R U . . .
H91B H 0.822223 -0.038540 0.428584 0.104 Uiso 1 1 calc R U . . .
H91C H 0.786690 0.035536 0.441404 0.104 Uiso 1 1 calc R U . . .
C92 C 0.7227(4) -0.0696(8) 0.4176(2) 0.052(3) Uani 1 1 d . . . . .
H92A H 0.705612 -0.050789 0.431076 0.078 Uiso 1 1 calc R U . . .
H92B H 0.742935 -0.127778 0.420136 0.078 Uiso 1 1 calc R U . . .
H92C H 0.696005 -0.080979 0.406304 0.078 Uiso 1 1 calc R U . . .
C101 C 0.7958(4) 0.6487(8) 0.45695(17) 0.0494(19) Uani 1 1 d D . . . .
C102 C 0.7411(4) 0.6873(11) 0.4555(3) 0.083(4) Uani 1 1 d . . . . .
H10D H 0.736789 0.724185 0.442076 0.125 Uiso 1 1 calc R U . . .
H10E H 0.734637 0.728264 0.467985 0.125 Uiso 1 1 calc R U . . .
H10F H 0.715976 0.634608 0.455362 0.125 Uiso 1 1 calc R U . . .
C103 C 0.8349(5) 0.7283(10) 0.4553(2) 0.073(3) Uani 1 1 d . . . . .
H10G H 0.870127 0.704095 0.458675 0.110 Uiso 1 1 calc R U . . .
H10H H 0.826071 0.778365 0.465657 0.110 Uiso 1 1 calc R U . . .
H10I H 0.833938 0.754132 0.440565 0.110 Uiso 1 1 calc R U . . .
C104 C 0.8037(6) 0.6013(11) 0.47881(19) 0.079(3) Uani 1 1 d D . . . .
H10J H 0.784383 0.541206 0.479011 0.118 Uiso 1 1 calc R U . . .
H10K H 0.790743 0.643072 0.490231 0.118 Uiso 1 1 calc R U . . .
H10L H 0.841120 0.588904 0.481324 0.118 Uiso 1 1 calc R U . . .
C105 C 0.8463(4) 0.3308(7) 0.44263(18) 0.0454(18) Uani 1 1 d D . . . .
C106 C 0.8598(6) 0.2757(10) 0.4225(3) 0.088(3) Uani 1 1 d D . . . .
H10M H 0.828130 0.245516 0.416535 0.132 Uiso 1 1 calc R U . . .
H10N H 0.885774 0.226803 0.426242 0.132 Uiso 1 1 calc R U . . .
H10O H 0.874361 0.318899 0.411722 0.132 Uiso 1 1 calc R U . . .
C107 C 0.8914(4) 0.3260(10) 0.4586(2) 0.063(3) Uani 1 1 d . . . . .
H10P H 0.920314 0.365245 0.453437 0.094 Uiso 1 1 calc R U . . .
H10Q H 0.903187 0.260058 0.460072 0.094 Uiso 1 1 calc R U . . .
H10R H 0.880107 0.349494 0.472743 0.094 Uiso 1 1 calc R U . . .
C108 C 0.7982(4) 0.2838(9) 0.4525(2) 0.051(2) Uani 1 1 d . . . . .
H10S H 0.782897 0.326520 0.463200 0.077 Uiso 1 1 calc R U . . .
H10T H 0.808681 0.224330 0.459576 0.077 Uiso 1 1 calc R U . . .
H10U H 0.772231 0.270363 0.440999 0.077 Uiso 1 1 calc R U . . .
C109 C 0.8878(3) 0.5670(9) 0.40168(19) 0.053(2) Uani 1 1 d D . . . .
C110 C 0.8809(4) 0.6707(10) 0.3976(2) 0.069(3) Uani 1 1 d . . . . .
H11D H 0.913382 0.697125 0.391888 0.104 Uiso 1 1 calc R U . . .
H11E H 0.872320 0.702729 0.411173 0.104 Uiso 1 1 calc R U . . .
H11F H 0.852304 0.680303 0.386971 0.104 Uiso 1 1 calc R U . . .
C111 C 0.9086(4) 0.5192(10) 0.3822(2) 0.062(3) Uani 1 1 d . . . . .
H11G H 0.883771 0.526969 0.370025 0.093 Uiso 1 1 calc R U . . .
H11H H 0.913488 0.451434 0.385221 0.093 Uiso 1 1 calc R U . . .
H11I H 0.942346 0.547541 0.378446 0.093 Uiso 1 1 calc R U . . .
C112 C 0.9244(4) 0.5527(11) 0.42162(19) 0.067(3) Uani 1 1 d . . . . .
H11J H 0.956742 0.588908 0.419671 0.100 Uiso 1 1 calc R U . . .
H11K H 0.932841 0.485130 0.423166 0.100 Uiso 1 1 calc R U . . .
H11L H 0.906781 0.574876 0.434675 0.100 Uiso 1 1 calc R U . . .
C121 C 0.6374(3) 0.6205(7) 0.38819(17) 0.039(2) Uani 1 1 d D U . . .
H12F H 0.626175 0.601274 0.402838 0.047 Uiso 0.15(2) 1 calc R U P D 2
H12G H 0.606629 0.625692 0.378257 0.047 Uiso 0.15(2) 1 calc R U P D 2
H12D H 0.617558 0.586901 0.399512 0.047 Uiso 0.85(2) 1 calc R U P D 1
H12E H 0.612687 0.639783 0.376441 0.047 Uiso 0.85(2) 1 calc R U P D 1
C122 C 0.671(2) 0.710(3) 0.3885(14) 0.046(4) Uani 0.15(2) 1 d D U P D 2
H12H H 0.667238 0.741189 0.374147 0.055 Uiso 0.15(2) 1 calc R U P D 2
H12I H 0.656528 0.754095 0.399360 0.055 Uiso 0.15(2) 1 calc R U P D 2
C123 C 0.6651(5) 0.7067(10) 0.3977(3) 0.055(3) Uani 0.85(2) 1 d D U P D 1
H12J H 0.679585 0.693688 0.412412 0.066 Uiso 0.85(2) 1 calc R U P D 1
H12K H 0.641600 0.762528 0.398243 0.066 Uiso 0.85(2) 1 calc R U P D 1
C124 C 0.7088(5) 0.7200(8) 0.3810(2) 0.049(3) Uani 0.85(2) 1 d D U P D 1
H12L H 0.695048 0.749083 0.367443 0.059 Uiso 0.85(2) 1 calc R U P D 1
H12M H 0.737690 0.759668 0.386935 0.059 Uiso 0.85(2) 1 calc R U P D 1
C125 C 0.730(2) 0.699(4) 0.3934(11) 0.046(4) Uani 0.15(2) 1 d D U P D 2
H12N H 0.751365 0.753341 0.388883 0.055 Uiso 0.15(2) 1 calc R U P D 2
H12O H 0.738108 0.679298 0.408515 0.055 Uiso 0.15(2) 1 calc R U P D 2
C126 C 0.7268(3) 0.6179(7) 0.37721(17) 0.0390(19) Uani 1 1 d D U . . .
H12P H 0.741398 0.610800 0.362522 0.047 Uiso 0.85(2) 1 calc R U P D 1
H12Q H 0.754024 0.599421 0.388059 0.047 Uiso 0.85(2) 1 calc R U P D 1
H12R H 0.727386 0.644302 0.362341 0.047 Uiso 0.15(2) 1 calc R U P D 2
H12S H 0.758231 0.577280 0.379167 0.047 Uiso 0.15(2) 1 calc R U P D 2
C127 C 0.7811(3) 0.4043(8) 0.36353(18) 0.044(2) Uani 1 1 d . . . . .
H12T H 0.793093 0.442781 0.376112 0.053 Uiso 1 1 calc R U . . .
H12U H 0.784272 0.442886 0.350196 0.053 Uiso 1 1 calc R U . . .
C128 C 0.8137(4) 0.3124(9) 0.3618(2) 0.063(3) Uani 1 1 d D . . . .
H12V H 0.844675 0.322367 0.352680 0.075 Uiso 0.44(3) 1 calc R U P E 1
H12W H 0.825650 0.290742 0.376381 0.075 Uiso 0.44(3) 1 calc R U P E 1
H12X H 0.826501 0.303790 0.346908 0.075 Uiso 0.56(3) 1 calc R U P E 2
H12Y H 0.844186 0.314340 0.371975 0.075 Uiso 0.56(3) 1 calc R U P E 2
C129 C 0.7772(6) 0.2421(18) 0.3517(5) 0.054(6) Uani 0.44(3) 1 d D . P E 1
H12Z H 0.786785 0.176508 0.355975 0.065 Uiso 0.44(3) 1 calc R U P E 1
H H 0.777079 0.247201 0.335720 0.065 Uiso 0.44(3) 1 calc R U P E 1
C130 C 0.7773(5) 0.2337(14) 0.3677(4) 0.050(5) Uani 0.56(3) 1 d D . P E 2
H13A H 0.786177 0.174448 0.359991 0.061 Uiso 0.56(3) 1 calc R U P E 2
H13B H 0.778443 0.221555 0.383555 0.061 Uiso 0.56(3) 1 calc R U P E 2
C131 C 0.7254(3) 0.2698(8) 0.36070(18) 0.043(2) Uani 1 1 d D . . . .
H13C H 0.697256 0.257489 0.349813 0.052 Uiso 0.44(3) 1 calc R U P E 1
H13D H 0.718133 0.231763 0.373803 0.052 Uiso 0.44(3) 1 calc R U P E 1
H13E H 0.697052 0.236901 0.368463 0.052 Uiso 0.56(3) 1 calc R U P E 2
H13F H 0.719933 0.260783 0.344896 0.052 Uiso 0.56(3) 1 calc R U P E 2

loop_
_atom_site_aniso_label
_atom_site_aniso_U_11
_atom_site_aniso_U_22
_atom_site_aniso_U_33
_atom_site_aniso_U_23
_atom_site_aniso_U_13
_atom_site_aniso_U_12
U1 0.02266(13) 0.02327(17) 0.02134(13) 0.00130(13) -0.00203(10) -0.00298(12)
U2 0.01489(11) 0.02484(17) 0.02056(13) 0.00251(12) -0.00097(9) -0.00038(12)
Si1 0.0298(10) 0.0342(15) 0.0311(12) 0.0067(11) 0.0047(9) -0.0033(10)
Si2 0.0480(12) 0.0284(15) 0.0343(13) -0.0074(11) -0.0133(10) 0.0058(11)
Si3 0.0371(11) 0.0405(16) 0.0268(11) -0.0042(11) -0.0035(9) 0.0134(11)
Si4 0.0220(9) 0.0298(14) 0.0265(11) -0.0006(11) 0.0035(8) 0.0004(10)
Si5 0.0194(9) 0.0275(13) 0.0286(11) 0.0064(10) -0.0059(8) -0.0025(9)
Si6 0.0191(9) 0.0319(14) 0.0335(12) 0.0029(11) -0.0050(8) -0.0076(10)
O1 0.033(2) 0.035(3) 0.033(3) 0.007(2) 0.004(2) -0.008(2)
O2 0.041(3) 0.042(3) 0.045(3) -0.002(2) 0.011(2) -0.013(2)
O3 0.041(3) 0.044(4) 0.052(4) 0.009(3) 0.012(2) 0.007(2)
O4 0.047(3) 0.054(5) 0.035(2) 0.016(3) 0.001(2) -0.003(3)
O21 0.047(3) 0.031(2) 0.036(3) -0.006(2) -0.001(2) -0.005(2)
O22 0.058(4) 0.043(4) 0.032(5) -0.001(3) -0.006(4) 0.018(4)
O23 0.053(4) 0.039(4) 0.070(9) -0.003(4) -0.006(4) 0.013(3)
O24 0.062(5) 0.044(7) 0.029(3) -0.004(3) -0.018(3) 0.002(5)
O25 0.076(8) 0.083(11) 0.035(3) -0.008(4) -0.020(4) 0.017(7)
O26 0.053(2) 0.047(6) 0.049(6) -0.019(4) -0.014(3) -0.003(3)
O27 0.044(3) 0.031(5) 0.071(8) 0.008(5) -0.019(3) 0.001(3)
O41 0.0377(19) 0.056(3) 0.030(3) 0.006(3) -0.0009(19) 0.019(2)
O42 0.060(6) 0.049(3) 0.056(8) -0.010(4) -0.011(6) 0.007(3)
O43 0.061(5) 0.046(2) 0.057(5) -0.012(3) 0.008(4) 0.016(3)
O44 0.041(4) 0.081(9) 0.044(5) 0.009(7) 0.006(3) 0.020(5)
O45 0.041(3) 0.060(4) 0.036(3) -0.010(4) -0.002(2) 0.000(4)
O46 0.045(4) 0.069(10) 0.032(3) 0.004(5) -0.011(3) 0.013(5)
O47 0.047(3) 0.073(8) 0.030(2) -0.004(3) -0.009(2) 0.017(4)
O61 0.025(2) 0.029(3) 0.030(2) -0.001(2) 0.0065(19) -0.001(2)
O62 0.0264(16) 0.053(4) 0.043(3) 0.003(3) 0.0046(18) -0.003(2)
O63 0.044(3) 0.0303(18) 0.056(4) 0.001(2) 0.020(3) 0.0022(19)
O64 0.039(3) 0.065(4) 0.0296(19) 0.004(2) 0.0013(18) 0.015(3)
O81 0.023(2) 0.0280(18) 0.035(3) 0.006(2) -0.005(2) 0.0007(16)
O82 0.0259(19) 0.036(3) 0.041(3) -0.001(3) -0.0065(19) -0.007(2)
O83 0.036(3) 0.042(4) 0.0315(17) 0.010(2) -0.0105(16) -0.006(3)
O84 0.027(2) 0.028(3) 0.049(3) -0.003(3) 0.001(2) -0.004(2)
O101 0.0197(17) 0.043(3) 0.033(3) 0.002(2) -0.0050(16) -0.011(2)
O102 0.043(5) 0.035(3) 0.042(3) 0.001(3) -0.012(3) -0.006(3)
O103 0.029(6) 0.060(5) 0.050(4) -0.015(4) -0.012(4) -0.011(4)
O104 0.026(3) 0.042(3) 0.031(3) 0.004(3) -0.007(3) -0.006(3)
O105 0.026(4) 0.056(4) 0.064(7) 0.015(4) 0.003(5) 0.008(4)
O106 0.023(3) 0.064(5) 0.033(3) 0.007(3) -0.005(2) -0.009(3)
O107 0.029(3) 0.067(7) 0.058(6) 0.026(6) 0.001(3) -0.009(4)
O121 0.029(2) 0.030(2) 0.033(2) 0.001(2) 0.0026(18) -0.0112(18)
O122 0.030(2) 0.043(3) 0.038(3) 0.002(2) 0.0025(19) -0.001(2)
N1 0.025(2) 0.028(4) 0.022(2) 0.008(2) -0.004(2) -0.010(2)
C1 0.051(3) 0.062(5) 0.051(5) 0.000(4) 0.005(3) -0.028(3)
C2 0.114(9) 0.073(6) 0.117(10) -0.035(6) 0.051(8) -0.058(5)
C3 0.060(5) 0.145(11) 0.089(9) 0.034(9) -0.021(6) -0.032(6)
C4 0.067(6) 0.072(9) 0.060(5) 0.012(5) 0.015(4) -0.031(6)
C5 0.082(5) 0.052(5) 0.069(5) 0.003(4) 0.028(5) 0.017(4)
C6 0.092(6) 0.085(10) 0.106(9) 0.011(9) 0.033(6) 0.047(5)
C7 0.123(10) 0.099(11) 0.065(5) 0.007(6) 0.043(6) 0.044(9)
C8 0.140(9) 0.077(7) 0.093(11) -0.031(6) 0.031(8) -0.025(7)
C9 0.050(3) 0.063(5) 0.053(5) 0.020(4) -0.014(4) -0.005(3)
C10 0.099(9) 0.177(14) 0.056(5) 0.042(6) -0.001(5) 0.050(10)
C11 0.052(3) 0.088(8) 0.111(11) 0.019(8) -0.011(6) -0.015(5)
C12 0.070(7) 0.066(5) 0.144(11) -0.004(7) -0.031(8) 0.008(5)
C21 0.075(5) 0.041(4) 0.051(5) -0.001(3) 0.006(4) 0.020(3)
C22 0.095(5) 0.058(8) 0.152(13) -0.014(8) 0.053(6) 0.021(5)
C23 0.160(11) 0.069(7) 0.082(7) 0.029(7) 0.029(7) 0.052(8)
C24 0.145(10) 0.081(9) 0.087(8) -0.042(7) -0.010(7) -0.002(8)
C25 0.068(8) 0.052(9) 0.030(5) 0.000(5) -0.019(4) 0.004(6)
C26 0.084(10) 0.080(13) 0.045(10) 0.016(9) -0.003(7) 0.008(9)
C27 0.092(13) 0.073(11) 0.050(11) -0.018(10) -0.037(10) 0.003(11)
C28 0.082(10) 0.058(11) 0.030(10) 0.015(8) -0.010(8) 0.016(8)
C29 0.063(10) 0.095(14) 0.049(6) 0.006(7) -0.021(6) 0.013(8)
C30 0.065(9) 0.099(19) 0.12(2) 0.030(16) -0.028(10) 0.008(10)
C31 0.12(2) 0.093(17) 0.032(5) 0.019(11) -0.016(10) -0.010(16)
C32 0.075(13) 0.102(16) 0.08(2) 0.020(12) -0.011(14) 0.023(12)
C33 0.044(3) 0.049(5) 0.059(5) -0.003(4) -0.015(3) 0.003(3)
C34 0.031(9) 0.065(9) 0.065(8) -0.015(8) -0.005(6) -0.003(8)
C35 0.101(13) 0.058(6) 0.071(13) 0.010(6) 0.004(9) 0.019(7)
C36 0.056(4) 0.062(14) 0.067(8) -0.005(7) -0.025(6) -0.004(7)
C37 0.062(13) 0.055(6) 0.111(18) -0.005(8) 0.005(12) 0.013(8)
C38 0.061(9) 0.088(13) 0.102(11) 0.038(11) 0.011(9) 0.025(11)
C39 0.067(12) 0.127(18) 0.103(11) -0.047(12) -0.033(9) -0.006(12)
C41 0.090(5) 0.044(3) 0.075(6) -0.013(4) -0.001(4) 0.006(3)
C42 0.121(10) 0.073(10) 0.087(6) 0.017(6) 0.010(5) 0.017(7)
C43 0.129(7) 0.083(8) 0.141(11) -0.016(10) -0.038(8) -0.026(6)
C44 0.145(9) 0.049(5) 0.136(11) 0.001(8) 0.049(9) 0.027(6)
C45 0.041(3) 0.077(5) 0.039(3) 0.000(4) 0.005(2) 0.007(3)
C46 0.053(5) 0.099(7) 0.077(7) 0.013(6) 0.029(5) 0.023(5)
C47 0.076(7) 0.083(6) 0.057(7) -0.001(5) 0.005(5) -0.012(4)
C48 0.051(4) 0.087(9) 0.034(4) -0.005(5) 0.003(3) 0.001(5)
C49 0.052(3) 0.069(6) 0.040(4) 0.002(4) -0.016(2) 0.008(3)
C50 0.072(6) 0.092(9) 0.035(3) -0.002(5) -0.021(3) 0.002(6)
C51 0.096(8) 0.079(6) 0.093(11) -0.004(6) -0.007(7) -0.016(5)
C52 0.050(4) 0.093(7) 0.066(6) 0.009(7) -0.010(4) 0.022(5)
C61 0.038(3) 0.055(4) 0.057(4) 0.011(3) -0.002(3) -0.011(3)
C62 0.051(6) 0.067(5) 0.088(7) -0.013(6) -0.011(5) -0.009(4)
C63 0.036(3) 0.068(7) 0.066(7) 0.006(6) -0.007(4) -0.012(4)
C64 0.056(6) 0.092(10) 0.065(5) 0.030(5) 0.002(4) -0.014(6)
C65 0.047(4) 0.032(3) 0.052(4) 0.002(3) 0.016(3) 0.006(2)
C66 0.059(5) 0.045(7) 0.058(5) 0.000(5) 0.007(4) 0.009(4)
C67 0.059(5) 0.040(4) 0.068(7) -0.012(5) 0.014(4) -0.001(4)
C68 0.063(5) 0.041(7) 0.064(5) 0.012(5) 0.031(4) 0.022(5)
C69 0.045(3) 0.052(5) 0.041(4) 0.009(3) -0.010(2) 0.006(3)
C70 0.034(3) 0.060(7) 0.054(5) -0.002(5) -0.017(3) 0.004(4)
C71 0.057(6) 0.058(5) 0.055(6) -0.001(4) -0.004(4) 0.003(4)
C72 0.082(7) 0.063(6) 0.037(5) 0.011(5) -0.009(4) 0.000(5)
C81 0.032(3) 0.056(5) 0.045(3) 0.000(4) -0.012(2) -0.011(3)
C82 0.044(5) 0.123(10) 0.045(4) -0.015(5) -0.009(3) -0.017(5)
C83 0.036(4) 0.065(6) 0.079(8) 0.014(6) -0.018(4) -0.003(4)
C84 0.031(4) 0.054(5) 0.082(8) -0.009(5) -0.013(4) -0.015(3)
C85 0.050(3) 0.051(5) 0.032(3) 0.008(3) -0.004(2) -0.008(3)
C86 0.052(4) 0.061(6) 0.039(5) -0.002(5) -0.002(3) -0.001(4)
C87 0.072(6) 0.053(5) 0.051(7) 0.014(4) 0.005(5) -0.014(4)
C88 0.066(5) 0.075(8) 0.036(3) 0.002(5) -0.013(4) -0.005(6)
C89 0.036(3) 0.031(3) 0.080(5) -0.005(3) 0.000(3) 0.004(2)
C90 0.057(6) 0.045(7) 0.091(6) 0.002(5) 0.019(4) 0.021(5)
C91 0.059(5) 0.032(7) 0.117(7) -0.009(6) -0.031(5) 0.012(4)
C92 0.046(4) 0.028(4) 0.082(8) 0.001(5) 0.000(4) 0.004(4)
C101 0.041(3) 0.059(4) 0.048(3) -0.012(3) -0.003(3) -0.008(3)
C102 0.055(4) 0.081(8) 0.114(9) 0.018(7) 0.024(5) 0.016(4)
C103 0.073(5) 0.069(6) 0.078(8) -0.025(5) -0.001(6) -0.028(5)
C104 0.096(8) 0.093(9) 0.047(3) -0.007(4) -0.017(5) -0.017(6)
C105 0.041(3) 0.040(3) 0.055(4) 0.001(3) -0.011(3) -0.004(3)
C106 0.114(9) 0.064(5) 0.087(6) -0.031(6) 0.021(5) -0.027(7)
C107 0.035(4) 0.078(8) 0.075(6) 0.023(5) -0.014(4) 0.002(4)
C108 0.042(4) 0.047(5) 0.066(6) 0.010(5) -0.018(4) -0.010(4)
C109 0.030(3) 0.078(5) 0.050(4) 0.006(4) 0.001(2) -0.020(3)
C110 0.058(5) 0.075(5) 0.074(8) 0.007(5) 0.011(5) -0.025(4)
C111 0.047(5) 0.085(7) 0.054(4) 0.004(5) 0.011(3) -0.021(5)
C112 0.027(4) 0.119(10) 0.053(4) 0.011(6) -0.002(3) -0.029(5)
C121 0.039(3) 0.029(4) 0.049(5) -0.005(4) 0.010(3) -0.011(2)
C122 0.047(5) 0.034(4) 0.056(11) -0.010(6) 0.012(6) -0.018(3)
C123 0.058(5) 0.044(5) 0.063(7) -0.022(5) 0.020(4) -0.025(4)
C124 0.052(5) 0.036(3) 0.060(7) -0.015(4) 0.014(5) -0.024(3)
C125 0.047(5) 0.041(6) 0.050(8) -0.011(7) 0.011(6) -0.022(5)
C126 0.036(3) 0.038(4) 0.043(5) -0.006(4) 0.005(3) -0.019(3)
C127 0.028(3) 0.054(4) 0.050(6) 0.009(4) 0.009(3) 0.002(3)
C128 0.038(3) 0.058(5) 0.092(9) 0.015(5) 0.012(4) 0.011(3)
C129 0.047(5) 0.047(6) 0.068(14) 0.016(9) 0.014(5) 0.016(4)
C130 0.040(4) 0.054(4) 0.057(14) 0.010(7) 0.002(5) 0.009(3)
C131 0.039(3) 0.043(3) 0.048(5) 0.001(4) 0.001(4) 0.006(3)

loop_
_atom_type_symbol
_atom_type_description
_atom_type_scat_dispersion_real
_atom_type_scat_dispersion_imag
_atom_type_scat_source
C C 0.0181 0.0091 'International Tables Vol C Tables 4.2.6.8 and 6.1.1.4'
H H 0.0000 0.0000 'International Tables Vol C Tables 4.2.6.8 and 6.1.1.4'
N N 0.0311 0.0180 'International Tables Vol C Tables 4.2.6.8 and 6.1.1.4'
O O 0.0492 0.0322 'International Tables Vol C Tables 4.2.6.8 and 6.1.1.4'
Si Si 0.2541 0.3302 'International Tables Vol C Tables 4.2.6.8 and 6.1.1.4'
U U -4.3638 13.4090 'International Tables Vol C Tables 4.2.6.8 and 6.1.1.4'

loop_
_exptl_crystal_face_index_h
_exptl_crystal_face_index_k
_exptl_crystal_face_index_l
_exptl_crystal_face_perp_dist
0 0 1 0.0547
0 0 -1 0.0499
2 1 2 0.0361
-1 0 1 0.0342
1 0 -1 0.0415
-2 1 1 0.0295
-2 -2 1 0.0383
-2 0 1 0.0251
2 -1 -1 0.0377
-2 2 1 0.0306
7 -7 -17 0.0275
-10 -7 -6 0.0232
-11 6 17 0.0236
10 -7 13 0.0420
-7 7 -15 0.0350

loop_
_geom_angle_atom_site_label_1
_geom_angle_atom_site_label_2
_geom_angle_atom_site_label_3
_geom_angle
_geom_angle_site_symmetry_1
_geom_angle_site_symmetry_3
_geom_angle_publ_flag
O1 U1 U2 117.02(16) . . ?
O1 U1 O121 83.4(2) . . ?
O1 U1 O122 85.9(2) . . ?
O1 U1 N1 147.7(2) . . ?
O21 U1 U2 118.41(19) . . ?
O21 U1 O1 100.0(3) . . ?
O21 U1 O41 101.2(3) . . ?
O21 U1 O121 160.2(2) . . ?
O21 U1 O122 94.1(2) . . ?
O21 U1 N1 101.3(3) . . ?
O41 U1 U2 116.79(17) . . ?
O41 U1 O1 100.2(3) . . ?
O41 U1 O121 97.3(2) . . ?
O41 U1 O122 162.2(2) . . ?
O41 U1 N1 99.1(2) . . ?
O121 U1 U2 45.10(13) . . ?
O121 U1 O122 66.5(2) . . ?
O122 U1 U2 46.50(13) . . ?
N1 U1 U2 30.69(16) . . ?
N1 U1 O121 68.6(2) . . ?
N1 U1 O122 68.7(2) . . ?
O61 U2 U1 118.23(16) . . ?
O61 U2 O81 100.9(2) . . ?
O61 U2 O101 99.7(2) . . ?
O61 U2 O121 99.1(2) . . ?
O61 U2 O122 163.4(2) . . ?
O61 U2 N1 99.6(2) . . ?
O81 U2 U1 115.97(16) . . ?
O81 U2 O101 103.7(2) . . ?
O81 U2 O121 158.1(2) . . ?
O81 U2 O122 92.6(2) . . ?
O81 U2 N1 99.0(2) . . ?
O101 U2 U1 115.74(16) . . ?
O101 U2 O121 81.3(2) . . ?
O101 U2 O122 86.3(2) . . ?
O101 U2 N1 146.7(2) . . ?
O121 U2 U1 45.18(13) . . ?
O121 U2 O122 66.3(2) . . ?
O122 U2 U1 45.97(13) . . ?
N1 U2 U1 31.05(17) . . ?
N1 U2 O121 69.0(2) . . ?
N1 U2 O122 68.5(2) . . ?
O1 Si1 O2 105.2(4) . . ?
O1 Si1 O3 112.6(4) . . ?
O3 Si1 O2 106.2(4) . . ?
O4 Si1 O1 114.1(3) . . ?
O4 Si1 O2 111.7(4) . . ?
O4 Si1 O3 106.9(4) . . ?
O21 Si2 O22 106.4(6) . . ?
O21 Si2 O24 107.5(6) . . ?
O21 Si2 O27 104.3(7) . . ?
O22 Si2 O24 102.9(7) . . ?
O23 Si2 O21 110.0(7) . . ?
O23 Si2 O27 105.5(8) . . ?
O25 Si2 O21 121.1(8) . . ?
O25 Si2 O23 111.5(9) . . ?
O25 Si2 O27 102.8(8) . . ?
O26 Si2 O21 117.2(5) . . ?
O26 Si2 O22 115.6(7) . . ?
O26 Si2 O24 106.1(5) . . ?
O41 Si3 O42 87.5(8) . . ?
O41 Si3 O43 122.4(5) . . ?
O41 Si3 O44 127.1(8) . . ?
O41 Si3 O45 106.7(5) . . ?
O41 Si3 O46 116.3(12) . . ?
O41 Si3 O47 106.7(5) . . ?
O42 Si3 O46 103.8(11) . . ?
O43 Si3 O45 104.0(5) . . ?
O43 Si3 O47 112.0(6) . . ?
O44 Si3 O42 104.9(11) . . ?
O44 Si3 O46 110.3(12) . . ?
O47 Si3 O45 103.2(6) . . ?
O61 Si4 O62 113.5(3) . . ?
O61 Si4 O63 106.0(3) . . ?
O63 Si4 O62 104.9(4) . . ?
O64 Si4 O61 113.7(3) . . ?
O64 Si4 O62 105.2(4) . . ?
O64 Si4 O63 113.3(4) . . ?
O81 Si5 O82 113.4(3) . . ?
O81 Si5 O83 113.1(4) . . ?
O81 Si5 O84 106.5(3) . . ?
O82 Si5 O84 111.4(4) . . ?
O83 Si5 O82 104.7(3) . . ?
O83 Si5 O84 107.7(4) . . ?
O101 Si6 O104 113.6(4) . . ?
O101 Si6 O107 111.2(8) . . ?
O102 Si6 O101 109.6(4) . . ?
O102 Si6 O104 107.3(5) . . ?
O103 Si6 O101 120.4(8) . . ?
O103 Si6 O105 105.8(9) . . ?
O103 Si6 O107 103.1(11) . . ?
O105 Si6 O101 112.7(8) . . ?
O105 Si6 O107 101.6(9) . . ?
O106 Si6 O101 105.4(4) . . ?
O106 Si6 O102 106.2(5) . . ?
O106 Si6 O104 114.5(5) . . ?
Si1 O1 U1 174.8(4) . . ?
C1 O2 Si1 132.5(7) . . ?
C5 O3 Si1 135.9(8) . . ?
C9 O4 Si1 135.5(7) . . ?
Si2 O21 U1 177.5(5) . . ?
C21 O22 Si2 135.0(10) . . ?
C21 O23 Si2 137.1(13) . . ?
C25 O24 Si2 132.7(11) . . ?
C29 O25 Si2 141.3(17) . . ?
C33 O26 Si2 134.0(9) . . ?
C33 O27 Si2 127.4(10) . . ?
Si3 O41 U1 172.9(5) . . ?
C41 O42 Si3 132.0(14) . . ?
C41 O43 Si3 134.1(9) . . ?
C45 O44 Si3 136.4(15) . . ?
C45 O45 Si3 128.3(8) . . ?
C49 O46 Si3 131.4(17) . . ?
C49 O47 Si3 134.1(10) . . ?
Si4 O61 U2 173.9(4) . . ?
C61 O62 Si4 133.9(7) . . ?
C65 O63 Si4 132.8(6) . . ?
C69 O64 Si4 137.0(7) . . ?
Si5 O81 U2 177.9(4) . . ?
C81 O82 Si5 135.6(6) . . ?
C85 O83 Si5 133.3(5) . . ?
C89 O84 Si5 131.6(7) . . ?
Si6 O101 U2 176.2(4) . . ?
C101 O102 Si6 141.0(8) . . ?
C101 O103 Si6 144.8(14) . . ?
C105 O104 Si6 129.2(7) . . ?
C105 O105 Si6 130.7(12) . . ?
C109 O106 Si6 128.5(8) . . ?
C109 O107 Si6 127.5(13) . . ?
U2 O121 U1 89.72(19) . . ?
C121 O121 U1 110.4(5) . . ?
C121 O121 U2 103.6(5) . . ?
C121 O121 C126 107.3(7) . . ?
C126 O121 U1 120.5(5) . . ?
C126 O121 U2 123.5(5) . . ?
U1 O122 U2 87.53(17) . . ?
C127 O122 U1 123.8(6) . . ?
C127 O122 U2 121.1(6) . . ?
C127 O122 C131 106.4(7) . . ?
C131 O122 U1 106.6(5) . . ?
C131 O122 U2 109.6(5) . . ?
U2 N1 U1 118.3(3) . . ?
O2 C1 C2 108.2(10) . . ?
O2 C1 C3 107.5(11) . . ?
O2 C1 C4 111.2(9) . . ?
C2 C1 C3 109.3(13) . . ?
C2 C1 C4 110.4(12) . . ?
C4 C1 C3 110.2(11) . . ?
O3 C5 C6 105.1(12) . . ?
O3 C5 C7 111.5(12) . . ?
O3 C5 C8 108.8(11) . . ?
C7 C5 C6 112.1(12) . . ?
C8 C5 C6 108.3(14) . . ?
C8 C5 C7 110.8(15) . . ?
O4 C9 C10 104.6(10) . . ?
O4 C9 C11 109.8(10) . . ?
O4 C9 C12 111.6(10) . . ?
C10 C9 C11 109.9(12) . . ?
C12 C9 C10 111.4(14) . . ?
C12 C9 C11 109.5(12) . . ?
O22 C21 C22 115.9(12) . . ?
O22 C21 C23 98.9(11) . . ?
O22 C21 C24 112.3(11) . . ?
O23 C21 C22 98.9(12) . . ?
O23 C21 C23 121.3(14) . . ?
O23 C21 C24 107.5(12) . . ?
C22 C21 C23 111.2(13) . . ?
C22 C21 C24 110.9(13) . . ?
C23 C21 C24 106.7(13) . . ?
O24 C25 C26 108.0(16) . . ?
O24 C25 C27 105.9(15) . . ?
O24 C25 C28 109.4(15) . . ?
C27 C25 C26 111.0(15) . . ?
C27 C25 C28 112(3) . . ?
C28 C25 C26 110.7(15) . . ?
O25 C29 C30 103(2) . . ?
O25 C29 C31 107(2) . . ?
O25 C29 C32 109(2) . . ?
C30 C29 C32 115(2) . . ?
C31 C29 C30 115(2) . . ?
C31 C29 C32 108(3) . . ?
O26 C33 C34 113.6(12) . . ?
O26 C33 C35 108.0(13) . . ?
O26 C33 C36 95.0(13) . . ?
O27 C33 C37 113.3(15) . . ?
O27 C33 C38 102.8(13) . . ?
O27 C33 C39 116.8(16) . . ?
C34 C33 C36 112.4(11) . . ?
C35 C33 C34 115.2(17) . . ?
C35 C33 C36 110.8(12) . . ?
C37 C33 C38 99.8(15) . . ?
C39 C33 C37 120(2) . . ?
C39 C33 C38 99.9(15) . . ?
O42 C41 C42 104.8(14) . . ?
O42 C41 C43 89.5(10) . . ?
O43 C41 C42 112.7(12) . . ?
O43 C41 C43 121.5(12) . . ?
C43 C41 C42 107.0(13) . . ?
C44 C41 O42 134.2(15) . . ?
C44 C41 O43 98.0(11) . . ?
C44 C41 C42 110.9(13) . . ?
C44 C41 C43 106.0(14) . . ?
O44 C45 C46 87.8(12) . . ?
O44 C45 C47 132.5(16) . . ?
O44 C45 C48 104.1(13) . . ?
O45 C45 C46 115.9(10) . . ?
O45 C45 C47 100.7(10) . . ?
O45 C45 C48 110.5(8) . . ?
C46 C45 C47 111.0(10) . . ?
C46 C45 C48 109.0(11) . . ?
C47 C45 C48 109.5(10) . . ?
O46 C49 C50 102.2(12) . . ?
O46 C49 C51 123.6(15) . . ?
O46 C49 C52 99.4(16) . . ?
O47 C49 C50 105.0(10) . . ?
O47 C49 C51 108.0(11) . . ?
O47 C49 C52 112.9(10) . . ?
C50 C49 C51 111.3(12) . . ?
C50 C49 C52 110.7(11) . . ?
C52 C49 C51 108.9(11) . . ?
O62 C61 C62 106.8(9) . . ?
O62 C61 C63 103.3(9) . . ?
O62 C61 C64 113.6(10) . . ?
C62 C61 C63 111.1(10) . . ?
C62 C61 C64 113.0(12) . . ?
C63 C61 C64 108.6(10) . . ?
O63 C65 C66 110.7(9) . . ?
O63 C65 C67 104.5(8) . . ?
O63 C65 C68 111.5(9) . . ?
C66 C65 C67 110.4(10) . . ?
C66 C65 C68 110.8(9) . . ?
C67 C65 C68 108.8(10) . . ?
O64 C69 C70 108.2(9) . . ?
O64 C69 C71 111.7(9) . . ?
O64 C69 C72 105.7(9) . . ?
C71 C69 C70 112.3(9) . . ?
C71 C69 C72 109.6(10) . . ?
C72 C69 C70 109.0(10) . . ?
O82 C81 C82 109.9(8) . . ?
O82 C81 C83 107.7(9) . . ?
O82 C81 C84 104.8(9) . . ?
C82 C81 C83 112.6(11) . . ?
C82 C81 C84 112.2(11) . . ?
C83 C81 C84 109.3(9) . . ?
O83 C85 C86 109.7(8) . . ?
O83 C85 C87 110.3(9) . . ?
O83 C85 C88 104.3(8) . . ?
C87 C85 C86 110.3(9) . . ?
C87 C85 C88 112.0(10) . . ?
C88 C85 C86 110.1(10) . . ?
O84 C89 C90 107.3(10) . . ?
O84 C89 C91 107.9(9) . . ?
O84 C89 C92 112.3(8) . . ?
C90 C89 C91 110.8(10) . . ?
C90 C89 C92 110.0(10) . . ?
C91 C89 C92 108.5(11) . . ?
O102 C101 C102 100.0(10) . . ?
O102 C101 C103 103.5(10) . . ?
O102 C101 C104 125.6(10) . . ?
O103 C101 C102 121.1(12) . . ?
O103 C101 C103 116.9(12) . . ?
O103 C101 C104 88.7(10) . . ?
C102 C101 C103 110.1(11) . . ?
C102 C101 C104 108.9(11) . . ?
C103 C101 C104 108.1(10) . . ?
O104 C105 C106 127.1(10) . . ?
O104 C105 C107 101.3(9) . . ?
O104 C105 C108 101.3(8) . . ?
O105 C105 C108 125.9(10) . . ?
C106 C105 O105 86.2(10) . . ?
C106 C105 C108 107.5(10) . . ?
C107 C105 O105 114.8(11) . . ?
C107 C105 C106 109.3(10) . . ?
C107 C105 C108 109.3(10) . . ?
O106 C109 C110 115.4(9) . . ?
O106 C109 C111 99.6(9) . . ?
O106 C109 C112 110.1(9) . . ?
O107 C109 C110 86.8(11) . . ?
O107 C109 C111 124.2(14) . . ?
O107 C109 C112 111.3(12) . . ?
C110 C109 C112 109.3(11) . . ?
C111 C109 C110 110.5(11) . . ?
C111 C109 C112 111.5(10) . . ?
O121 C121 C122 95(3) . . ?
O121 C121 C123 106.2(8) . . ?
C125 C122 C121 118(4) . . ?
C121 C123 C124 100.1(10) . . ?
C126 C124 C123 102.1(10) . . ?
C126 C125 C122 85(4) . . ?
O121 C126 C124 105.4(8) . . ?
O121 C126 C125 113(2) . . ?
O122 C127 C128 105.3(9) . . ?
C129 C128 C127 104.7(12) . . ?
C130 C128 C127 105.6(10) . . ?
C128 C129 C131 102.8(13) . . ?
C131 C130 C128 103.3(12) . . ?
O122 C131 C129 108.9(11) . . ?
C130 C131 O122 104.6(10) . . ?

loop_
_geom_bond_atom_site_label_1
_geom_bond_atom_site_label_2
_geom_bond_distance
_geom_bond_site_symmetry_2
_geom_bond_publ_flag
U1 U2 3.8308(4) . ?
U1 O1 2.161(6) . ?
U1 O21 2.133(7) . ?
U1 O41 2.151(6) . ?
U1 O121 2.717(6) . ?
U1 O122 2.757(6) . ?
U1 N1 2.243(7) . ?
U2 O61 2.144(6) . ?
U2 O81 2.164(6) . ?
U2 O101 2.180(5) . ?
U2 O121 2.714(6) . ?
U2 O122 2.781(6) . ?
U2 N1 2.220(6) . ?
Si1 O1 1.612(6) . ?
Si1 O2 1.623(8) . ?
Si1 O3 1.619(7) . ?
Si1 O4 1.608(7) . ?
Si2 O21 1.598(7) . ?
Si2 O22 1.600(10) . ?
Si2 O23 1.584(11) . ?
Si2 O24 1.692(10) . ?
Si2 O25 1.559(11) . ?
Si2 O26 1.591(10) . ?
Si2 O27 1.687(11) . ?
Si3 O41 1.568(6) . ?
Si3 O42 1.586(12) . ?
Si3 O43 1.587(9) . ?
Si3 O44 1.577(13) . ?
Si3 O45 1.677(9) . ?
Si3 O46 1.606(14) . ?
Si3 O47 1.601(9) . ?
Si4 O61 1.614(6) . ?
Si4 O62 1.632(6) . ?
Si4 O63 1.626(7) . ?
Si4 O64 1.601(7) . ?
Si5 O81 1.600(7) . ?
Si5 O82 1.619(6) . ?
Si5 O83 1.611(7) . ?
Si5 O84 1.624(7) . ?
Si6 O101 1.606(6) . ?
Si6 O102 1.605(9) . ?
Si6 O103 1.520(11) . ?
Si6 O104 1.611(8) . ?
Si6 O105 1.547(11) . ?
Si6 O106 1.604(8) . ?
Si6 O107 1.616(13) . ?
O2 C1 1.446(12) . ?
O3 C5 1.418(15) . ?
O4 C9 1.442(13) . ?
O22 C21 1.426(13) . ?
O23 C21 1.420(14) . ?
O24 C25 1.431(14) . ?
O25 C29 1.421(16) . ?
O26 C33 1.447(13) . ?
O27 C33 1.431(12) . ?
O42 C41 1.483(15) . ?
O43 C41 1.458(13) . ?
O44 C45 1.462(15) . ?
O45 C45 1.457(11) . ?
O46 C49 1.467(15) . ?
O47 C49 1.439(12) . ?
O62 C61 1.436(13) . ?
O63 C65 1.424(12) . ?
O64 C69 1.430(11) . ?
O82 C81 1.438(11) . ?
O83 C85 1.443(12) . ?
O84 C89 1.441(12) . ?
O102 C101 1.441(11) . ?
O103 C101 1.492(14) . ?
O104 C105 1.468(11) . ?
O105 C105 1.515(14) . ?
O106 C109 1.476(11) . ?
O107 C109 1.477(14) . ?
O121 C121 1.483(11) . ?
O121 C126 1.487(10) . ?
O122 C127 1.472(10) . ?
O122 C131 1.491(12) . ?
C1 C2 1.473(19) . ?
C1 C3 1.519(18) . ?
C1 C4 1.509(16) . ?
C5 C6 1.531(19) . ?
C5 C7 1.478(19) . ?
C5 C8 1.47(2) . ?
C9 C10 1.488(18) . ?
C9 C11 1.512(16) . ?
C9 C12 1.468(19) . ?
C21 C22 1.466(18) . ?
C21 C23 1.474(18) . ?
C21 C24 1.512(18) . ?
C25 C26 1.530(14) . ?
C25 C27 1.521(14) . ?
C25 C28 1.523(14) . ?
C29 C30 1.514(15) . ?
C29 C31 1.513(15) . ?
C29 C32 1.516(15) . ?
C33 C34 1.508(13) . ?
C33 C35 1.506(14) . ?
C33 C36 1.522(13) . ?
C33 C37 1.520(15) . ?
C33 C38 1.534(15) . ?
C33 C39 1.513(14) . ?
C41 C42 1.55(2) . ?
C41 C43 1.535(19) . ?
C41 C44 1.449(19) . ?
C45 C46 1.502(16) . ?
C45 C47 1.517(18) . ?
C45 C48 1.534(14) . ?
C49 C50 1.507(16) . ?
C49 C51 1.519(18) . ?
C49 C52 1.518(17) . ?
C61 C62 1.496(17) . ?
C61 C63 1.512(14) . ?
C61 C64 1.516(17) . ?
C65 C66 1.494(15) . ?
C65 C67 1.512(15) . ?
C65 C68 1.539(14) . ?
C69 C70 1.532(15) . ?
C69 C71 1.487(16) . ?
C69 C72 1.518(16) . ?
C81 C82 1.467(16) . ?
C81 C83 1.519(16) . ?
C81 C84 1.527(16) . ?
C85 C86 1.526(15) . ?
C85 C87 1.504(16) . ?
C85 C88 1.518(14) . ?
C89 C90 1.484(17) . ?
C89 C91 1.511(16) . ?
C89 C92 1.520(15) . ?
C101 C102 1.502(15) . ?
C101 C103 1.505(16) . ?
C101 C104 1.514(17) . ?
C105 C106 1.508(17) . ?
C105 C107 1.505(14) . ?
C105 C108 1.529(14) . ?
C109 C110 1.494(18) . ?
C109 C111 1.484(16) . ?
C109 C112 1.543(15) . ?
C121 C122 1.528(18) . ?
C121 C123 1.518(12) . ?
C122 C125 1.526(18) . ?
C123 C124 1.543(13) . ?
C124 C126 1.530(12) . ?
C125 C126 1.520(18) . ?
C127 C128 1.544(15) . ?
C128 C129 1.488(17) . ?
C128 C130 1.495(16) . ?
C129 C131 1.494(16) . ?
C130 C131 1.477(15) . ?

loop_
_geom_torsion_atom_site_label_1
_geom_torsion_atom_site_label_2
_geom_torsion_atom_site_label_3
_geom_torsion_atom_site_label_4
_geom_torsion
_geom_torsion_site_symmetry_1
_geom_torsion_site_symmetry_2
_geom_torsion_site_symmetry_3
_geom_torsion_site_symmetry_4
_geom_torsion_publ_flag
U1 O121 C121 C122 -131(3) . . . . ?
U1 O121 C121 C123 -151.0(9) . . . . ?
U1 O121 C126 C124 117.7(8) . . . . ?
U1 O121 C126 C125 156(4) . . . . ?
U1 O122 C127 C128 -137.8(7) . . . . ?
U1 O122 C131 C129 126.6(14) . . . . ?
U1 O122 C131 C130 167.2(10) . . . . ?
U2 O121 C121 C122 134(3) . . . . ?
U2 O121 C121 C123 114.1(9) . . . . ?
U2 O121 C126 C124 -129.8(8) . . . . ?
U2 O121 C126 C125 -91(4) . . . . ?
U2 O122 C127 C128 112.0(8) . . . . ?
U2 O122 C131 C129 -140.1(14) . . . . ?
U2 O122 C131 C130 -99.4(11) . . . . ?
Si1 O2 C1 C2 162.2(10) . . . . ?
Si1 O2 C1 C3 -79.8(13) . . . . ?
Si1 O2 C1 C4 40.9(16) . . . . ?
Si1 O3 C5 C6 -174.5(9) . . . . ?
Si1 O3 C5 C7 63.8(16) . . . . ?
Si1 O3 C5 C8 -58.6(17) . . . . ?
Si1 O4 C9 C10 173.7(11) . . . . ?
Si1 O4 C9 C11 -68.4(15) . . . . ?
Si1 O4 C9 C12 53.2(16) . . . . ?
Si2 O22 C21 C22 105.0(18) . . . . ?
Si2 O22 C21 C23 -136.1(16) . . . . ?
Si2 O22 C21 C24 -24(2) . . . . ?
Si2 O23 C21 C22 157(2) . . . . ?
Si2 O23 C21 C23 -81(3) . . . . ?
Si2 O23 C21 C24 42(3) . . . . ?
Si2 O24 C25 C26 155.7(14) . . . . ?
Si2 O24 C25 C27 -85(2) . . . . ?
Si2 O24 C25 C28 35(2) . . . . ?
Si2 O25 C29 C30 27(3) . . . . ?
Si2 O25 C29 C31 149(3) . . . . ?
Si2 O25 C29 C32 -95(4) . . . . ?
Si2 O26 C33 C34 39.3(19) . . . . ?
Si2 O26 C33 C35 -89.8(18) . . . . ?
Si2 O26 C33 C36 156.5(14) . . . . ?
Si2 O27 C33 C37 -57(2) . . . . ?
Si2 O27 C33 C38 -164.3(16) . . . . ?
Si2 O27 C33 C39 88(2) . . . . ?
Si3 O42 C41 C42 -73(2) . . . . ?
Si3 O42 C41 C43 180(100) . . . . ?
Si3 O42 C41 C44 68(3) . . . . ?
Si3 O43 C41 C42 50.0(18) . . . . ?
Si3 O43 C41 C43 -79.0(19) . . . . ?
Si3 O43 C41 C44 166.6(13) . . . . ?
Si3 O44 C45 C46 160(3) . . . . ?
Si3 O44 C45 C47 -83(3) . . . . ?
Si3 O44 C45 C48 51(3) . . . . ?
Si3 O45 C45 C46 81.7(14) . . . . ?
Si3 O45 C45 C47 -158.5(10) . . . . ?
Si3 O45 C45 C48 -42.8(16) . . . . ?
Si3 O46 C49 C50 -169(3) . . . . ?
Si3 O46 C49 C51 -43(4) . . . . ?
Si3 O46 C49 C52 77(3) . . . . ?
Si3 O47 C49 C50 157.8(13) . . . . ?
Si3 O47 C49 C51 -83.3(18) . . . . ?
Si3 O47 C49 C52 37(2) . . . . ?
Si4 O62 C61 C62 -70.0(12) . . . . ?
Si4 O62 C61 C63 172.7(8) . . . . ?
Si4 O62 C61 C64 55.3(14) . . . . ?
Si4 O63 C65 C66 -92.9(11) . . . . ?
Si4 O63 C65 C67 148.2(8) . . . . ?
Si4 O63 C65 C68 30.9(14) . . . . ?
Si4 O64 C69 C70 -44.9(15) . . . . ?
Si4 O64 C69 C71 79.2(13) . . . . ?
Si4 O64 C69 C72 -161.6(9) . . . . ?
Si5 O82 C81 C82 39.5(15) . . . . ?
Si5 O82 C81 C83 -83.5(11) . . . . ?
Si5 O82 C81 C84 160.2(8) . . . . ?
Si5 O83 C85 C86 -42.2(14) . . . . ?
Si5 O83 C85 C87 79.6(12) . . . . ?
Si5 O83 C85 C88 -160.0(8) . . . . ?
Si5 O84 C89 C90 153.6(8) . . . . ?
Si5 O84 C89 C91 -86.9(11) . . . . ?
Si5 O84 C89 C92 32.6(14) . . . . ?
Si6 O102 C101 C102 -115.5(13) . . . . ?
Si6 O102 C101 C103 130.8(12) . . . . ?
Si6 O102 C101 C104 6.5(19) . . . . ?
Si6 O103 C101 C102 47(3) . . . . ?
Si6 O103 C101 C103 -92(3) . . . . ?
Si6 O103 C101 C104 158(2) . . . . ?
Si6 O104 C105 C106 27.1(15) . . . . ?
Si6 O104 C105 C107 152.1(8) . . . . ?
Si6 O104 C105 C108 -95.3(10) . . . . ?
Si6 O105 C105 C106 131.7(19) . . . . ?
Si6 O105 C105 C107 -118.7(17) . . . . ?
Si6 O105 C105 C108 23(3) . . . . ?
Si6 O106 C109 C110 -84.0(14) . . . . ?
Si6 O106 C109 C111 157.7(10) . . . . ?
Si6 O106 C109 C112 40.4(16) . . . . ?
Si6 O107 C109 C110 -148(2) . . . . ?
Si6 O107 C109 C111 100(2) . . . . ?
Si6 O107 C109 C112 -38(3) . . . . ?
O1 Si1 O2 C1 158.1(9) . . . . ?
O1 Si1 O3 C5 87.6(11) . . . . ?
O1 Si1 O4 C9 56.1(11) . . . . ?
O2 Si1 O3 C5 -157.7(11) . . . . ?
O2 Si1 O4 C9 -63.0(11) . . . . ?
O3 Si1 O2 C1 38.5(10) . . . . ?
O3 Si1 O4 C9 -178.8(10) . . . . ?
O4 Si1 O2 C1 -77.6(10) . . . . ?
O4 Si1 O3 C5 -38.4(12) . . . . ?
O21 Si2 O22 C21 -161.9(16) . . . . ?
O21 Si2 O23 C21 147(2) . . . . ?
O21 Si2 O24 C25 -92.9(16) . . . . ?
O21 Si2 O25 C29 49(3) . . . . ?
O21 Si2 O26 C33 -44.9(16) . . . . ?
O21 Si2 O27 C33 84.7(15) . . . . ?
O22 Si2 O24 C25 155.0(16) . . . . ?
O22 Si2 O26 C33 81.8(15) . . . . ?
O23 Si2 O25 C29 -82(3) . . . . ?
O23 Si2 O27 C33 -159.4(14) . . . . ?
O24 Si2 O22 C21 -49.0(18) . . . . ?
O24 Si2 O26 C33 -164.9(13) . . . . ?
O25 Si2 O23 C21 -76(2) . . . . ?
O25 Si2 O27 C33 -42.5(17) . . . . ?
O26 Si2 O22 C21 66.2(18) . . . . ?
O26 Si2 O24 C25 33.2(18) . . . . ?
O27 Si2 O23 C21 35(2) . . . . ?
O27 Si2 O25 C29 165(3) . . . . ?
O41 Si3 O42 C41 165(2) . . . . ?
O41 Si3 O43 C41 59.6(15) . . . . ?
O41 Si3 O44 C45 -4(4) . . . . ?
O41 Si3 O45 C45 92.2(11) . . . . ?
O41 Si3 O46 C49 120(3) . . . . ?
O41 Si3 O47 C49 152.9(14) . . . . ?
O42 Si3 O44 C45 -102(3) . . . . ?
O42 Si3 O46 C49 -146(3) . . . . ?
O43 Si3 O45 C45 -38.4(12) . . . . ?
O43 Si3 O47 C49 -70.6(17) . . . . ?
O44 Si3 O42 C41 -67(2) . . . . ?
O44 Si3 O46 C49 -34(4) . . . . ?
O45 Si3 O43 C41 -179.8(13) . . . . ?
O45 Si3 O47 C49 40.6(17) . . . . ?
O46 Si3 O42 C41 49(3) . . . . ?
O46 Si3 O44 C45 147(3) . . . . ?
O47 Si3 O43 C41 -69.0(14) . . . . ?
O47 Si3 O45 C45 -155.5(10) . . . . ?
O61 Si4 O62 C61 80.1(10) . . . . ?
O61 Si4 O63 C65 157.6(9) . . . . ?
O61 Si4 O64 C69 56.7(12) . . . . ?
O62 Si4 O63 C65 37.2(10) . . . . ?
O62 Si4 O64 C69 -178.6(10) . . . . ?
O63 Si4 O62 C61 -164.6(9) . . . . ?
O63 Si4 O64 C69 -64.5(11) . . . . ?
O64 Si4 O62 C61 -44.8(10) . . . . ?
O64 Si4 O63 C65 -77.0(10) . . . . ?
O81 Si5 O82 C81 51.0(10) . . . . ?
O81 Si5 O83 C85 96.0(10) . . . . ?
O81 Si5 O84 C89 169.9(8) . . . . ?
O82 Si5 O83 C85 -27.9(10) . . . . ?
O82 Si5 O84 C89 -65.9(9) . . . . ?
O83 Si5 O82 C81 174.8(9) . . . . ?
O83 Si5 O84 C89 48.3(9) . . . . ?
O84 Si5 O82 C81 -69.2(10) . . . . ?
O84 Si5 O83 C85 -146.6(9) . . . . ?
O101 Si6 O102 C101 101.1(12) . . . . ?
O101 Si6 O103 C101 -65(3) . . . . ?
O101 Si6 O104 C105 58.8(10) . . . . ?
O101 Si6 O105 C105 -62(2) . . . . ?
O101 Si6 O106 C109 163.1(11) . . . . ?
O101 Si6 O107 C109 -139(2) . . . . ?
O102 Si6 O104 C105 -179.9(8) . . . . ?
O102 Si6 O106 C109 46.8(12) . . . . ?
O103 Si6 O105 C105 72(2) . . . . ?
O103 Si6 O107 C109 91(2) . . . . ?
O104 Si6 O102 C101 -22.7(13) . . . . ?
O104 Si6 O106 C109 -71.3(13) . . . . ?
O105 Si6 O103 C101 166(2) . . . . ?
O105 Si6 O107 C109 -19(3) . . . . ?
O106 Si6 O102 C101 -145.5(12) . . . . ?
O106 Si6 O104 C105 -62.4(10) . . . . ?
O107 Si6 O103 C101 59(3) . . . . ?
O107 Si6 O105 C105 179.0(18) . . . . ?
O121 C121 C122 C125 -34(7) . . . . ?
O121 C121 C123 C124 37.6(15) . . . . ?
O122 C127 C128 C129 30.5(16) . . . . ?
O122 C127 C128 C130 -9.9(15) . . . . ?
C121 O121 C126 C124 -9.7(11) . . . . ?
C121 O121 C126 C125 29(4) . . . . ?
C121 C122 C125 C126 46(7) . . . . ?
C121 C123 C124 C126 -42.5(15) . . . . ?
C122 C125 C126 O121 -41(5) . . . . ?
C123 C124 C126 O121 32.9(14) . . . . ?
C126 O121 C121 C122 2(3) . . . . ?
C126 O121 C121 C123 -18.0(12) . . . . ?
C127 O122 C131 C129 -7.4(16) . . . . ?
C127 O122 C131 C130 33.3(13) . . . . ?
C127 C128 C129 C131 -34(2) . . . . ?
C127 C128 C130 C131 29.9(19) . . . . ?
C128 C129 C131 O122 26(2) . . . . ?
C128 C130 C131 O122 -38.9(18) . . . . ?
C131 O122 C127 C128 -14.0(11) . . . . ?

loop_
_exptl_oxdiff_crystal_face_indexfrac_h
_exptl_oxdiff_crystal_face_indexfrac_k
_exptl_oxdiff_crystal_face_indexfrac_l
_exptl_oxdiff_crystal_face_x
_exptl_oxdiff_crystal_face_y
_exptl_oxdiff_crystal_face_z
0.0000 0.0000 0.9999 -0.0220 0.0110 0.0041
-0.0000 -0.0000 -0.9999 0.0220 -0.0110 -0.0041
2.0000 1.0000 1.9998 -0.1030 -0.0383 -0.1310
-1.0000 -0.0000 1.0001 -0.0183 -0.0056 0.0620
1.0000 0.0000 -1.0001 0.0183 0.0056 -0.0620
-2.0001 1.0000 1.0003 -0.0661 -0.1159 0.0964
-1.9999 -2.0000 0.9998 0.0883 0.1651 0.1668
-2.0000 -0.0000 1.0002 -0.0146 -0.0222 0.1199
2.0001 -1.0000 -1.0003 0.0661 0.1159 -0.0964
-2.0001 2.0000 1.0005 -0.1176 -0.2096 0.0729
7.0002 -7.0000 -17.0009 0.7091 0.5846 -0.3108
-10.0000 -7.0001 -5.9997 0.5296 0.4231 0.7183
-11.0002 6.0000 17.0012 -0.6428 -0.5575 0.5658
10.0005 -6.9998 12.9971 0.0368 0.9656 -0.3607
-7.0005 6.9998 -14.9974 -0.0038 -0.9377 0.1788

loop_
_smtbx_masks_void_nr
_smtbx_masks_void_average_x
_smtbx_masks_void_average_y
_smtbx_masks_void_average_z
_smtbx_masks_void_volume
_smtbx_masks_void_count_electrons
_smtbx_masks_void_content
1 0.000 0.412 0.250 169.7 36.6 '0.9 THF'
2 0.000 0.500 0.500 211.4 40.0 '1 THF'
3 0.000 0.500 1.000 211.4 40.0 '1 THF'
4 0.000 0.588 0.750 169.7 36.7 '0.9 THF'
5 0.177 0.044 0.165 11.4 0.0 ?
6 0.177 0.956 0.665 11.4 0.0 ?
7 0.246 0.431 0.269 8.1 0.0 ?
8 0.246 0.569 0.769 8.1 0.0 ?
9 0.254 0.069 0.731 8.1 0.0 ?
10 0.254 0.931 0.231 8.1 0.0 ?
11 0.323 0.456 0.835 11.4 0.0 ?
12 0.323 0.544 0.335 11.4 0.0 ?
13 0.500 0.088 0.750 169.7 36.8 '0.9 THF'
14 0.500 0.000 0.500 211.4 39.9 '1 THF'
15 0.500 1.000 0.000 211.4 39.9 '1 THF'
16 0.500 0.912 0.250 169.7 36.7 '0.9 THF'
17 0.677 0.456 0.665 11.4 0.0 ?
18 0.677 0.544 0.165 11.4 0.0 ?
19 0.746 0.069 0.769 8.1 0.0 ?
20 0.746 0.931 0.269 8.1 0.0 ?
21 0.754 0.431 0.231 8.1 0.0 ?
22 0.754 0.569 0.731 8.1 0.0 ?
23 0.823 0.044 0.335 11.4 0.0 ?
24 0.823 0.956 0.835 11.4 0.0 ?
